data_1570454
loop_
_publ_author_name
'Tian, Yi-Qi'
'Dai, Lin-Fang'
'Mu, Wen-Lei'
'Yu, Wei-Dong'
'Yan, Jun'
'Liu, Chao'

_publ_section_title
;
 Atomically accurate site-specific ligand tailoring of highly acid- and
 alkali-resistant Ti(iv)-based metallamacrocycle for enhanced
 CO<sub>2</sub> photoreduction.
;
_journal_issue 48
_journal_name_full 'Chemical science'
_journal_page_first 14280
_journal_page_last 14289
_journal_paper_doi 10.1039/d3sc06046b
_journal_volume 14
_journal_year 2023
_chemical_formula_moiety 'C184 H210 O39 Ti8'
_chemical_formula_sum 'C184 H210 O39 Ti8'
_chemical_formula_weight 3428.71
_space_group_crystal_system monoclinic
_space_group_IT_number 15
_space_group_name_Hall '-C 2yc'
_space_group_name_H-M_alt 'C 1 2/c 1'
_atom_sites_solution_hydrogens mixed
_audit_block_doi 10.5517/ccdc.csd.cc2bzp56
_audit_creation_date 2022-05-23
_audit_creation_method
;
Olex2 1.5
(compiled 2021.12.09 svn.r5202d8cf for OlexSys, GUI svn.r6439)
;
_audit_update_record
;
2022-05-23 deposited with the CCDC.	2023-11-29 downloaded from the CCDC.
;
_cell_angle_alpha 90
_cell_angle_beta 115.25(3)
_cell_angle_gamma 90
_cell_formula_units_Z 8
_cell_length_a 39.32(4)
_cell_length_b 32.41(4)
_cell_length_c 37.78(3)
_cell_measurement_reflns_used 9414
_cell_measurement_temperature 150
_cell_measurement_theta_max 42.126
_cell_measurement_theta_min 3.088
_cell_volume 43545(8)
_computing_cell_refinement 'SAINT V8.40B (?, 2016)'
_computing_data_collection
;
CrystalClear-SM Expert 2.0 r7 (Rigaku, 2011)
;
_computing_data_reduction 'SAINT V8.40B (?, 2016)'
_computing_molecular_graphics 'Olex2 1.5 (Dolomanov et al., 2009)'
_computing_publication_material 'Olex2 1.5 (Dolomanov et al., 2009)'
_computing_structure_refinement 'SHELXL 2013/2 (Sheldrick, 2015)'
_diffrn_ambient_temperature 150
_diffrn_detector CCD
_diffrn_detector_area_resol_mean 28.5714
_diffrn_detector_type 'Rigaku Saturn724+'
_diffrn_measured_fraction_theta_full 0.571
_diffrn_measured_fraction_theta_max 0.975
_diffrn_measurement_device 'AFC12 (Right): Kappa 3 circle'
_diffrn_measurement_device_type Rigaku_AFC12K_724P_007HF_Mo
_diffrn_measurement_method 'profile data from \w-scans'
_diffrn_measurement_specimen_support 'Mitegen 50um'
_diffrn_radiation_collimation 0.3
_diffrn_radiation_monochromator Confocal
_diffrn_radiation_probe x-ray
_diffrn_radiation_type GaK\a
_diffrn_radiation_wavelength 1.34138
_diffrn_reflns_av_R_equivalents 0.1877
_diffrn_reflns_av_unetI/netI 0.2491
_diffrn_reflns_Laue_measured_fraction_full 0.571
_diffrn_reflns_Laue_measured_fraction_max 0.975
_diffrn_reflns_limit_h_max 39
_diffrn_reflns_limit_h_min -27
_diffrn_reflns_limit_k_max 32
_diffrn_reflns_limit_k_min -27
_diffrn_reflns_limit_l_max 37
_diffrn_reflns_limit_l_min -37
_diffrn_reflns_number 111052
_diffrn_reflns_point_group_measured_fraction_full 0.571
_diffrn_reflns_point_group_measured_fraction_max 0.975
_diffrn_reflns_theta_full 53.594
_diffrn_reflns_theta_max 42.318
_diffrn_reflns_theta_min 2.359
_diffrn_source 'Rotating Anode'
_diffrn_source_current 2.86
_diffrn_source_power 0.1997996
_diffrn_source_target Mo
_diffrn_source_type 'Rotating Anode'
_diffrn_source_voltage 69.86
_exptl_absorpt_coefficient_mu 1.836
_exptl_absorpt_correction_T_max 0.7483
_exptl_absorpt_correction_T_min 0.4553
_exptl_absorpt_correction_type multi-scan
_exptl_absorpt_process_details
;
SADABS-2016/2 (Bruker,2016/2) was used for absorption correction.
wR2(int) was 0.1693 before and 0.1084 after correction.
The Ratio of minimum to maximum transmission is 0.6084.
The \l/2 correction factor is Not present.
;
_exptl_crystal_colour 'clear reddish red'
_exptl_crystal_colour_lustre clear
_exptl_crystal_colour_modifier reddish
_exptl_crystal_colour_primary red
_exptl_crystal_density_diffrn 1.046
_exptl_crystal_description block
_exptl_crystal_F_000 14416
_exptl_crystal_size_max 0.5
_exptl_crystal_size_mid 0.4
_exptl_crystal_size_min 0.3
_refine_diff_density_max 0.907
_refine_diff_density_min -0.389
_refine_diff_density_rms 0.084
_refine_ls_extinction_method none
_refine_ls_goodness_of_fit_ref 1.081
_refine_ls_hydrogen_treatment constr
_refine_ls_matrix_type full
_refine_ls_number_parameters 2115
_refine_ls_number_reflns 22518
_refine_ls_number_restraints 536
_refine_ls_restrained_S_all 1.089
_refine_ls_R_factor_all 0.2195
_refine_ls_R_factor_gt 0.1598
_refine_ls_shift/su_max 0.000
_refine_ls_shift/su_mean 0.000
_refine_ls_structure_factor_coef Fsqd
_refine_ls_weighting_details
;
 w=1/[\s^2^(Fo^2^)+(0.2000P)^2^]
 where P=(Fo^2^+2Fc^2^)/3
;
_refine_ls_weighting_scheme calc
_refine_ls_wR_factor_gt 0.3794
_refine_ls_wR_factor_ref 0.4374
_reflns_Friedel_coverage 0.000
_reflns_number_gt 10323
_reflns_number_total 22518
_reflns_threshold_expression 'I > 2\s(I)'
_cod_data_source_file d3sc06046b2.cif
_cod_data_source_block Ti16L4-1-H2Oa
_cod_depositor_comments 'Adding full bibliography for 1570454--1570469.cif.'
_cod_original_cell_volume 43536(74)
_cod_database_code 1570454
_shelxl_version_number 2013-2
_shelx_space_group_comment
;
The symmetry employed for this shelxl refinement is uniquely defined
by the following loop, which should always be used as a source of
symmetry information in preference to the above space-group names.
They are only intended as comments.
;
_shelx_estimated_absorpt_t_max 0.609
_shelx_estimated_absorpt_t_min 0.460
_olex2_refinement_description
;
1. Fixed Uiso
 At 1.2 times of:
  All C(H) groups, All C(H,H) groups
 At 1.5 times of:
  All C(H,H,H) groups
2. Restrained distances
 O4-C23
 1.27 with sigma of 0.01
 C44-C23
 1.45 with sigma of 0.01
 C44-O15
 1.27 with sigma of 0.01
 O1-C30
 1.27 with sigma of 0.01
 O2-C51
 1.27 with sigma of 0.01
 C30-C51
 1.45 with sigma of 0.01
 C5-C2
 1.45 with sigma of 0.01
 C10-C11
 2.2 with sigma of 0.01
 C60-C61
 1.45 with sigma of 0.01
 C59-C61
 1.45 with sigma of 0.01
 C45-C61
 1.45 with sigma of 0.01
 C40-C6
 1.45 with sigma of 0.01
 C2-C4
 1.45 with sigma of 0.01
 C41-C11
 1.45 with sigma of 0.01
 C41-C10
 1.45 with sigma of 0.01
 C14-C15
 1.45 with sigma of 0.01
 C17-C15
 1.45 with sigma of 0.01
 C22-C35
 1.45 with sigma of 0.01
 C9-C11
 2.5 with sigma of 0.01
 C5-C4
 2.2 with sigma of 0.01
 C45-C59
 2.4 with sigma of 0.01
 C7-C8
 2.4 with sigma of 0.01
 C45-C60
 2.6 with sigma of 0.01
 C13-C74
 2.2 with sigma of 0.01
 C12-C72
 1.45 with sigma of 0.01
 C03A-C037
 1.45 with sigma of 0.01
 C03N-C05P
 1.45 with sigma of 0.01
 C03W-C04I
 1.45 with sigma of 0.01
 C61-C04U
 1.45 with sigma of 0.01
 H13B-H02O
 2.2 with sigma of 0.01
 H36-H45B
 2.2 with sigma of 0.01
 C63-C65
 1.45 with sigma of 0.01
 C04N-C04S
 1.35 with sigma of 0.01
 H03K-H68A
 2 with sigma of 0.01
 H10B-H11B
 2 with sigma of 0.01
 C04H-C04U
 1.35 with sigma of 0.01
 H14B-H16C
 2 with sigma of 0.01
 H05C-H05G
 2 with sigma of 0.01
3. Uiso/Uaniso restraints and constraints
C2 \\sim C5: within 2A with sigma of 0.01 and sigma for terminal atoms of 0.02
within 2A
C11 \\sim C41: within 2A with sigma of 0.01 and sigma for terminal atoms of
0.02 within 2A
C59 \\sim C60 \\sim C45 \\sim C61 \\sim C04U \\sim C30: within 2A with sigma of
0.01 and sigma for terminal atoms of 0.02 within 2A
C49 \\sim C50 \\sim C46 \\sim C20: within 2A with sigma of 0.01 and sigma for
terminal atoms of 0.02 within 2A
C6 \\sim C7 \\sim C8 \\sim C40: within 2A with sigma of 0.01 and sigma for
terminal atoms of 0.02 within 2A
C62 \\sim C63 \\sim C65 \\sim C64: within 2A with sigma of 0.01 and sigma for
terminal atoms of 0.02 within 2A
C25 \\sim C24 \\sim C66 \\sim C27: within 2A with sigma of 0.01 and sigma for
terminal atoms of 0.02 within 2A
O2 \\sim C51: within 2A with sigma of 0.01 and sigma for terminal atoms of 0.02
within 2A
C67 \\sim C68 \\sim C71 \\sim C53: within 2A with sigma of 0.01 and sigma for
terminal atoms of 0.02 within 2A
C72 \\sim C13 \\sim C74 \\sim C12: within 2A with sigma of 0.01 and sigma for
terminal atoms of 0.02 within 2A
C30 \\sim O5: within 2A with sigma of 0.01 and sigma for terminal atoms of 0.02
within 2A
C2 \\sim C1 \\sim C3 \\sim C4 \\sim C5: within 2A with sigma of 0.01 and sigma
for terminal atoms of 0.02 within 2A
Uanis(O23) \\sim Ueq, Uanis(O4) \\sim Ueq, Uanis(O8) \\sim Ueq, Uanis(O3) \\sim
Ueq, Uanis(O6) \\sim Ueq, Uanis(C48) \\sim Ueq, Uanis(C47) \\sim Ueq,
Uanis(C33) \\sim Ueq, Uanis(C60) \\sim Ueq, Uanis(C40) \\sim Ueq, Uanis(C6)
\\sim Ueq, Uanis(C7) \\sim Ueq, Uanis(C8) \\sim Ueq, Uanis(C9) \\sim Ueq,
Uanis(C10) \\sim Ueq, Uanis(C11) \\sim Ueq, Uanis(C4) \\sim Ueq, Uanis(C2)
\\sim Ueq, Uanis(C14) \\sim Ueq, Uanis(C15) \\sim Ueq, Uanis(C16) \\sim Ueq,
Uanis(C17) \\sim Ueq, Uanis(C22) \\sim Ueq, Uanis(C35) \\sim Ueq, Uanis(C13)
\\sim Ueq, Uanis(C63) \\sim Ueq, Uanis(C65) \\sim Ueq, Uanis(C64) \\sim Ueq,
Uanis(C30) \\sim Ueq, Uanis(C51) \\sim Ueq, Uanis(C31) \\sim Ueq, Uanis(C52)
\\sim Ueq, Uanis(C12) \\sim Ueq, Uanis(C23) \\sim Ueq, Uanis(C44) \\sim Ueq,
Uanis(C59) \\sim Ueq, Uanis(C45) \\sim Ueq, Uanis(C18) \\sim Ueq, Uanis(C71)
\\sim Ueq, Uanis(C53) \\sim Ueq, Uanis(C56) \\sim Ueq, Uanis(C57) \\sim Ueq,
Uanis(C55) \\sim Ueq, Uanis(C54) \\sim Ueq, Uanis(C26) \\sim Ueq, Uanis(C36)
\\sim Ueq, Uanis(C69) \\sim Ueq, Uanis(C70) \\sim Ueq, Uanis(C42) \\sim Ueq,
Uanis(C28) \\sim Ueq, Uanis(C1) \\sim Ueq, Uanis(C73) \\sim Ueq, Uanis(C28)
\\sim Ueq, Uanis(C29) \\sim Ueq, Uanis(C43) \\sim Ueq: with sigma of 0.01 and
sigma for terminal atoms of 0.02
4.a Riding coordinates:
 C24(H24A,H24B,H24C), C49(H49A,H49B,H49C), C06D(H06A,H06B,H06C), C72(H72A,H72B,
 H72C), C6(H6A,H6B,H6C), C11(H11A,H11B,H11C), C64(H64A,H64B,H64C), C8(H8A,H8B,
 H8C), C71(H71A,H71B,H71C), C60(H60A,H60B,H60C), C9(H9A,H9B,H9C), C4(H4A,H4B,
 H4C), C59(H59A,H59B,H59C), C50(H50A,H50B,H50C), C5(H5A,H5B,H5C)
4.b Secondary CH2 refined with riding coordinates:
 C01E(H01A,H01B), C01X(H01C,H01D), C01Z(H01E,H01F), C02A(H02A,H02B), C02H(H02C,
 H02E), C02R(H02F,H02G), C02Y(H02H,H02L), C03F(H03A,H03B), C03H(H03C,H03F),
 C03S(H03L,H03M), C03W(H03N,H03O), C04A(H04A,H04B), C04R(H04G,H04I), C033(H03S,
 H03V), C038(H03W,H03Y), C039(H03Z,H), C040(H04M,H04Q), C053(H05J,H05K)
4.c Aromatic/amide H refined with riding coordinates:
 C34(H34), C01R(H01R), C01V(H01V), C02D(H02D), C02I(H02I), C02J(H02J),
 C02K(H02K), C02O(H02O), C32(H32), C03D(H03D), C03E(H03E), C03J(H03J),
 C03K(H03K), C03T(H03T), C03U(H03U), C03X(H03X), C04D(H04D), C69(H69),
 C04H(H04H), C04N(H04N), C04O(H04O), C04P(H04P), C18(H18), C36(H36), C19(H19),
 C025(H025), C037(H037), C041(H041), C042(H042), C046(H046)
4.d Idealised Me refined as rotating group:
 C03P(H03G,H03H,H03I), C03Y(H03P,H03Q,H03R), C04L(H04C,H04E,H04F), C04Z(H04J,
 H04K,H04L), C05I(H05A,H05B,H05C), C05K(H05D,H05E,H05F), C05P(H05G,H05H,H05I),
 C20(H20A,H20B,H20C), C13(H13A,H13B,H13C), C31(H31A,H31B,H31C), C3(H3A,H3B,H3C),
  C06F(H06D,H06E,H06F), C16(H16A,H16B,H16C), C14(H14A,H14B,H14C), C33(H33A,H33B,
 H33C), C47(H47A,H47B,H47C), C48(H48A,H48B,H48C), C17(H17A,H17B,H17C), C65(H65A,
 H65B,H65C), C52(H52A,H52B,H52C), C7(H7A,H7B,H7C), C62(H62A,H62B,H62C),
 C68(H68A,H68B,H68C), C53(H53A,H53B,H53C), C55(H55A,H55B,H55C), C22(H22A,H22B,
 H22C), C10(H10A,H10B,H10C), C74(H74A,H74B,H74C), C45(H45A,H45B,H45C), C27(H27A,
 H27B,H27C), C66(H66A,H66B,H66C), C061(H06G,H06H,H06I), C54(H54A,H54B,H54C)
;
_smtbx_masks_void_probe_radius 1.2
_smtbx_masks_void_truncation_radius 1.2
_olex2_submission_special_instructions 'No special instructions were received'

loop_
_space_group_symop_operation_xyz
'x, y, z'
'-x, y, -z+1/2'
'x+1/2, y+1/2, z'
'-x+1/2, y+1/2, -z+1/2'
'-x, -y, -z'
'x, -y, z-1/2'
'-x+1/2, -y+1/2, -z'
'x+1/2, -y+1/2, z-1/2'

loop_
_atom_site_label
_atom_site_type_symbol
_atom_site_fract_x
_atom_site_fract_y
_atom_site_fract_z
_atom_site_U_iso_or_equiv
_atom_site_adp_type
_atom_site_occupancy
_atom_site_site_symmetry_order
_atom_site_calc_flag
_atom_site_refinement_flags_posn
_atom_site_refinement_flags_adp
_atom_site_refinement_flags_occupancy
_atom_site_disorder_assembly
_atom_site_disorder_group
Ti01 Ti 0.40254(7) 0.17408(8) 0.36027(6) 0.0960(8) Uani 1 1 d . . . . .
Ti1 Ti 0.37694(9) 0.12093(10) 0.28234(7) 0.1234(10) Uani 1 1 d . . . . .
Ti02 Ti 0.47161(7) 0.45978(7) 0.30550(6) 0.0914(7) Uani 1 1 d . . . . .
Ti03 Ti 0.43391(7) 0.04611(8) 0.26036(7) 0.0977(8) Uani 1 1 d . . . . .
Ti04 Ti 0.35896(7) 0.33403(8) 0.31121(6) 0.0974(8) Uani 1 1 d . . . . .
Ti05 Ti 0.39012(8) 0.41682(9) 0.26752(6) 0.1155(10) Uani 1 1 d . . . . .
Ti07 Ti 0.45500(8) 0.09135(11) 0.34145(7) 0.1270(11) Uani 1 1 d . . . . .
Ti08 Ti 0.43475(8) 0.38617(11) 0.35179(8) 0.1367(12) Uani 1 1 d . . . . .
O0A O 0.3659(3) 0.2208(3) 0.3630(2) 0.090(2) Uani 1 1 d . . . . .
O0B O 0.5190(2) 0.4518(2) 0.3443(2) 0.087(2) Uani 1 1 d . . . . .
O0C O 0.3552(3) 0.1570(3) 0.3112(2) 0.105(3) Uani 1 1 d . . . . .
O0D O 0.4406(3) 0.4158(2) 0.3132(2) 0.102(3) Uani 1 1 d . . . . .
O0E O 0.4169(3) 0.4649(3) 0.2588(3) 0.099(3) Uani 1 1 d . . . . .
O0F O 0.4198(3) 0.0919(2) 0.2841(2) 0.097(3) Uani 1 1 d . . . . .
O0G O 0.4880(2) 0.4999(2) 0.2722(2) 0.085(2) Uani 1 1 d . . . . .
O0H O 0.4631(2) 0.5050(3) 0.3286(2) 0.095(2) Uani 1 1 d . . . . .
O0I O 0.3493(3) 0.2858(3) 0.3442(2) 0.101(3) Uani 1 1 d . . . . .
O00J O 0.4731(3) 0.0049(3) 0.2537(2) 0.095(3) Uani 1 1 d . . . . .
O0K O 0.3957(3) 0.2864(3) 0.3091(2) 0.109(3) Uani 1 1 d . . . . .
O0L O 0.3894(3) 0.3736(3) 0.3007(3) 0.115(3) Uani 1 1 d . . . . .
O0M O 0.4201(3) 0.1334(3) 0.3342(2) 0.112(3) Uani 1 1 d . . . . .
O0N O 0.5258(3) 0.0870(3) 0.2453(2) 0.096(3) Uani 1 1 d . . . . .
O0O O 0.3870(3) 0.1416(2) 0.3891(2) 0.098(3) Uani 1 1 d . . . . .
O0P O 0.4113(3) 0.2221(3) 0.3283(2) 0.099(3) Uani 1 1 d . . . . .
O0Q O 0.4685(3) 0.0425(3) 0.3201(2) 0.119(3) Uani 1 1 d . . . . .
O0R O 0.3262(3) 0.3161(3) 0.2621(2) 0.107(3) Uani 1 1 d . . . . .
O0S O 0.4862(3) 0.4191(2) 0.2710(2) 0.091(3) Uani 1 1 d . . . . .
O0T O 0.3998(3) 0.3513(3) 0.3652(2) 0.112(3) Uani 1 1 d . . . . .
O00U O 0.4041(3) 0.0532(3) 0.2071(2) 0.107(3) Uani 1 1 d . . . . .
O00V O 0.3221(3) 0.3653(3) 0.3171(2) 0.101(3) Uani 1 1 d . . . . .
O00W O 0.4066(3) 0.0035(3) 0.2638(2) 0.108(3) Uani 1 1 d . . . . .
O00Y O 0.3834(3) 0.3924(3) 0.2241(2) 0.128(4) Uani 1 1 d . . . . .
O1 O 0.3336(4) 0.4313(4) 0.2336(4) 0.168(5) Uani 1 1 d D . . . .
O2 O 0.3694(5) 0.4531(4) 0.2997(5) 0.184(5) Uani 1 1 d D U . . .
O3 O 0.4571(5) 0.3311(5) 0.3231(5) 0.229(7) Uani 1 1 d . U . . .
O4 O 0.3713(5) 0.0706(5) 0.3128(5) 0.190(5) Uani 1 1 d D U . . .
O5 O 0.2787(5) 0.4495(6) 0.2256(5) 0.224(7) Uani 1 1 d . U . . .
O6 O 0.4631(6) 0.0673(5) 0.3915(6) 0.250(8) Uani 1 1 d . U . . .
O7 O 0.3352(5) 0.0118(5) 0.3071(4) 0.197(6) Uani 1 1 d . . . . .
O8 O 0.4204(5) 0.4332(5) 0.3697(4) 0.211(6) Uani 1 1 d . U . . .
O09 O 0.4456(2) 0.1908(3) 0.4018(2) 0.099(3) Uani 1 1 d . . . . .
O012 O 0.4990(3) 0.1154(4) 0.3575(3) 0.144(4) Uani 1 1 d . . . . .
O013 O 0.4759(4) 0.3630(4) 0.3815(4) 0.151(4) Uani 1 1 d . . . . .
O014 O 0.3653(3) 0.1525(3) 0.2408(3) 0.132(4) Uani 1 1 d . . . . .
O15 O 0.3318(5) 0.0919(5) 0.2477(5) 0.215(7) Uani 1 1 d D . . . .
O17 O 0.3182(5) 0.4796(5) 0.3047(5) 0.196(6) Uani 1 1 d . . . . .
O23 O 0.2882(7) 0.0460(7) 0.2317(6) 0.257(8) Uani 1 1 d . U . . .
C00X C 0.3677(5) 0.2534(5) 0.3466(4) 0.095(4) Uani 1 1 d . . . . .
C70 C 0.5000 0.4837(6) 0.2500 0.078(5) Uani 1 2 d S TU P . .
C34 C 0.5241(5) 0.2953(7) 0.4635(5) 0.153(7) Uani 1 1 d . . . . .
H34 H 0.5191 0.2733 0.4772 0.183 Uiso 1 1 calc R U . . .
C01B C 0.5540(4) 0.4330(4) 0.4112(4) 0.100(4) Uani 1 1 d . . . . .
C01C C 0.2995(5) 0.3613(5) 0.3333(5) 0.101(4) Uani 1 1 d . . . . .
C01D C 0.3088(4) 0.3786(4) 0.3694(4) 0.091(4) Uani 1 1 d . . . . .
C01E C 0.5503(4) 0.3878(4) 0.3992(3) 0.092(4) Uani 1 1 d . . . . .
H01A H 0.5303 0.3859 0.3721 0.110 Uiso 1 1 calc R U . . .
H01B H 0.5741 0.3794 0.3983 0.110 Uiso 1 1 calc R U . . .
C01G C 0.4661(5) 0.5463(6) 0.3284(4) 0.106(4) Uani 1 1 d . . . . .
C01H C 0.3291(6) 0.1297(4) 0.3906(4) 0.106(4) Uani 1 1 d . . . . .
C01I C 0.5000 0.0227(7) 0.2500 0.094(6) Uani 1 2 d S T P . .
C01J C 0.2819(5) 0.2021(5) 0.1387(4) 0.120(5) Uani 1 1 d . . . . .
C01K C 0.3182(7) 0.1645(4) 0.2983(5) 0.118(6) Uani 1 1 d . . . . .
C01L C 0.3669(5) 0.0393(8) 0.1820(4) 0.122(6) Uani 1 1 d . . . . .
C01M C 0.3138(5) 0.1980(5) 0.2095(4) 0.101(4) Uani 1 1 d . . . . .
C01N C 0.4995(4) 0.5649(5) 0.3471(4) 0.103(5) Uani 1 1 d . . . . .
C01O C 0.3934(4) -0.0562(4) 0.2285(4) 0.103(4) Uani 1 1 d . . . . .
C01P C 0.5455(4) 0.5059(4) 0.3933(3) 0.087(4) Uani 1 1 d . . . . .
C01Q C 0.5035(5) 0.1644(5) 0.4460(4) 0.113(5) Uani 1 1 d . . . . .
C01R C 0.4291(5) 0.3128(5) 0.4654(4) 0.124(6) Uani 1 1 d . . . . .
H01R H 0.4473 0.2946 0.4833 0.149 Uiso 1 1 calc R U . . .
C01S C 0.3649(6) 0.1459(6) 0.4090(4) 0.133(6) Uani 1 1 d . . . . .
C01T C 0.3450(4) 0.0771(5) 0.1644(4) 0.100(5) Uani 1 1 d . . . . .
C01U C 0.3647(4) 0.3950(5) 0.1823(4) 0.111(5) Uani 1 1 d . . . . .
C01V C 0.2858(4) 0.2155(4) 0.1755(4) 0.100(4) Uani 1 1 d . . . . .
H01V H 0.2697 0.2363 0.1775 0.120 Uiso 1 1 calc R U . . .
C01X C 0.4090(4) 0.4478(6) 0.1818(4) 0.110(5) Uani 1 1 d . . . . .
H01C H 0.4284 0.4346 0.2054 0.132 Uiso 1 1 calc R U . . .
H01D H 0.4205 0.4536 0.1635 0.132 Uiso 1 1 calc R U . . .
C01Y C 0.3975(4) 0.4866(6) 0.1929(4) 0.113(5) Uani 1 1 d . . . . .
C01Z C 0.3201(4) 0.2149(4) 0.2488(4) 0.108(4) Uani 1 1 d . . . . .
H01E H 0.3131 0.2445 0.2458 0.129 Uiso 1 1 calc R U . . .
H01F H 0.3472 0.2131 0.2664 0.129 Uiso 1 1 calc R U . . .
C1 C 0.5606(7) 0.3072(7) 0.4767(6) 0.152(5) Uani 1 1 d . U . . .
C02A C 0.5205(5) 0.1743(5) 0.4176(4) 0.114(5) Uani 1 1 d . . . . .
H02A H 0.4994 0.1783 0.3914 0.137 Uiso 1 1 calc R U . . .
H02B H 0.5334 0.2013 0.4255 0.137 Uiso 1 1 calc R U . . .
C02C C 0.4053(6) 0.3316(6) 0.4789(5) 0.126(6) Uani 1 1 d . . . . .
C02D C 0.2576(5) 0.2016(5) 0.2565(4) 0.121(5) Uani 1 1 d . . . . .
H02D H 0.2452 0.2211 0.2363 0.145 Uiso 1 1 calc R U . . .
C02E C 0.4546(5) 0.1702(6) 0.4656(5) 0.131(6) Uani 1 1 d . . . . .
C02F C 0.3564(5) 0.0025(5) 0.1762(5) 0.108(5) Uani 1 1 d . . . . .
C02G C 0.2674(5) 0.3397(5) 0.3157(5) 0.116(5) Uani 1 1 d . . . . .
C02H C 0.3483(4) 0.3996(5) 0.3893(3) 0.122(5) Uani 1 1 d . . . . .
H02C H 0.3471 0.4235 0.4051 0.147 Uiso 1 1 calc R U . . .
H02E H 0.3559 0.4098 0.3690 0.147 Uiso 1 1 calc R U . . .
C02I C 0.3052(5) 0.1321(5) 0.4083(4) 0.121(5) Uani 1 1 d . . . . .
H02I H 0.2812 0.1193 0.3966 0.146 Uiso 1 1 calc R U . . .
C02J C 0.3061(5) 0.1706(5) 0.1380(4) 0.117(5) Uani 1 1 d . . . . .
H02J H 0.3036 0.1605 0.1134 0.140 Uiso 1 1 calc R U . . .
C02K C 0.3814(5) 0.3608(6) 0.4546(5) 0.138(6) Uani 1 1 d . . . . .
H02K H 0.3665 0.3770 0.4636 0.165 Uiso 1 1 calc R U . . .
C43 C 0.4061(5) -0.0371(6) 0.2635(5) 0.111(5) Uani 1 1 d . U . . .
C02M C 0.2266(6) 0.3608(6) 0.1765(4) 0.130(6) Uani 1 1 d . . . . .
C02N C 0.4044(7) 0.3468(6) 0.4063(5) 0.125(6) Uani 1 1 d . . . . .
C02O C 0.2871(6) 0.3727(6) 0.3879(5) 0.135(6) Uani 1 1 d . . . . .
H02O H 0.2952 0.3835 0.4136 0.162 Uiso 1 1 calc DR U . . .
C02P C 0.4023(4) 0.4972(6) 0.2321(5) 0.111(5) Uani 1 1 d . . . . .
C02R C 0.3249(5) 0.3330(4) 0.1898(4) 0.113(5) Uani 1 1 d . . . . .
H02F H 0.3468 0.3312 0.2157 0.135 Uiso 1 1 calc R U . . .
H02G H 0.3217 0.3055 0.1774 0.135 Uiso 1 1 calc R U . . .
C02V C 0.2891(5) 0.3419(4) 0.1969(5) 0.105(4) Uani 1 1 d . . . . .
C57 C 0.4939(6) 0.0095(7) 0.3409(5) 0.140(6) Uani 1 1 d . U . . .
C02Y C 0.4552(5) 0.2948(7) 0.4169(5) 0.137(6) Uani 1 1 d . . . . .
H02H H 0.4445 0.2933 0.3880 0.164 Uiso 1 1 calc R U . . .
H02L H 0.4571 0.2662 0.4269 0.164 Uiso 1 1 calc R U . . .
C02Z C 0.3786(5) 0.3673(6) 0.4168(4) 0.118(5) Uani 1 1 d . . . . .
C32 C 0.5670(5) 0.3378(5) 0.4560(5) 0.123(5) Uani 1 1 d . . . . .
H32 H 0.5923 0.3472 0.4654 0.148 Uiso 1 1 calc R U . . .
C03A C 0.2386(5) 0.1820(5) 0.2743(5) 0.124(6) Uani 1 1 d D . . . .
C03B C 0.3166(6) 0.1543(7) 0.4456(5) 0.151(7) Uani 1 1 d . . . . .
C03C C 0.3345(5) 0.1670(5) 0.2062(4) 0.114(5) Uani 1 1 d . . . . .
C03D C 0.2571(5) 0.3569(5) 0.1706(4) 0.107(5) Uani 1 1 d . . . . .
H03D H 0.2561 0.3654 0.1461 0.128 Uiso 1 1 calc R U . . .
C03E C 0.5642(4) 0.5156(5) 0.4328(4) 0.108(5) Uani 1 1 d . . . . .
H03E H 0.5663 0.5439 0.4401 0.129 Uiso 1 1 calc R U . . .
C03F C 0.3599(5) 0.1173(5) 0.1692(4) 0.117(5) Uani 1 1 d . . . . .
H03A H 0.3673 0.1228 0.1477 0.140 Uiso 1 1 calc R U . . .
H03B H 0.3831 0.1182 0.1940 0.140 Uiso 1 1 calc R U . . .
C03G C 0.3773(5) 0.4190(5) 0.1630(4) 0.119(6) Uani 1 1 d . . . . .
C03H C 0.3951(4) 0.5450(5) 0.2814(4) 0.120(5) Uani 1 1 d . . . . .
H03C H 0.3928 0.5195 0.2946 0.143 Uiso 1 1 calc R U . . .
H03F H 0.3738 0.5632 0.2780 0.143 Uiso 1 1 calc R U . . .
C28 C 0.3732(5) 0.5569(6) 0.1736(5) 0.123(5) Uani 1 1 d . U . . .
C03J C 0.3097(7) 0.0692(4) 0.1428(4) 0.127(6) Uani 1 1 d . . . . .
H03J H 0.2935 0.0923 0.1331 0.152 Uiso 1 1 calc R U . . .
C03K C 0.3159(5) 0.3620(5) 0.1231(4) 0.124(5) Uani 1 1 d . . . . .
H03K H 0.2967 0.3425 0.1098 0.149 Uiso 1 1 calc DR U . . .
C03L C 0.4199(5) -0.0602(5) 0.2968(5) 0.127(5) Uani 1 1 d . . . . .
C03N C 0.1973(6) 0.1920(6) 0.2624(6) 0.144(7) Uani 1 1 d D . . . .
C03P C 0.5417(5) 0.1382(6) 0.5780(5) 0.166(8) Uani 1 1 d . . . . .
H03G H 0.5399 0.1663 0.5676 0.250 Uiso 1 1 calc R U . . .
H03H H 0.5668 0.1340 0.5992 0.250 Uiso 1 1 calc R U . . .
H03I H 0.5227 0.1345 0.5880 0.250 Uiso 1 1 calc R U . . .
C25 C 0.2900(9) 0.1581(13) 0.4664(8) 0.232(9) Uani 1 1 d . U . . .
C03S C 0.4156(6) 0.1887(5) 0.4608(4) 0.144(7) Uani 1 1 d . . . . .
H03L H 0.4195 0.1988 0.4870 0.173 Uiso 1 1 calc R U . . .
H03M H 0.4110 0.2134 0.4439 0.173 Uiso 1 1 calc R U . . .
C03T C 0.3178(5) -0.0053(5) 0.1508(4) 0.130(6) Uani 1 1 d . . . . .
H03T H 0.3087 -0.0329 0.1461 0.156 Uiso 1 1 calc R U . . .
C03U C 0.3568(4) 0.4176(6) 0.1200(4) 0.130(5) Uani 1 1 d . . . . .
H03U H 0.3643 0.4354 0.1047 0.156 Uiso 1 1 calc R U . . .
C26 C 0.5327(6) 0.0160(6) 0.3540(5) 0.126(5) Uani 1 1 d . U . . .
C03W C 0.4771(5) 0.1492(6) 0.5019(4) 0.139(6) Uani 1 1 d D . . . .
H03N H 0.4821 0.1692 0.5233 0.167 Uiso 1 1 calc R U . . .
H03O H 0.4614 0.1270 0.5051 0.167 Uiso 1 1 calc R U . . .
C03X C 0.5074(7) -0.0585(8) 0.3671(5) 0.162(8) Uani 1 1 d . . . . .
H03X H 0.4982 -0.0836 0.3727 0.195 Uiso 1 1 calc R U . . .
C03Y C 0.6136(5) 0.4653(5) 0.5320(4) 0.155(7) Uani 1 1 d . . . . .
H03P H 0.6327 0.4493 0.5278 0.233 Uiso 1 1 calc R U . . .
H03Q H 0.5921 0.4474 0.5280 0.233 Uiso 1 1 calc R U . . .
H03R H 0.6243 0.4760 0.5588 0.233 Uiso 1 1 calc R U . . .
C37 C 0.5416(6) 0.3567(5) 0.4234(5) 0.113(5) Uani 1 1 d . . . . .
C04A C 0.3837(5) -0.0322(5) 0.1885(4) 0.127(5) Uani 1 1 d . . . . .
H04A H 0.4077 -0.0214 0.1896 0.152 Uiso 1 1 calc R U . . .
H04B H 0.3745 -0.0530 0.1672 0.152 Uiso 1 1 calc R U . . .
C46 C 0.4068(10) 0.3225(9) 0.5184(6) 0.210(8) Uani 1 1 d . U . . .
C04C C 0.5355(7) 0.1089(6) 0.5474(5) 0.137(6) Uani 1 1 d . . . . .
C04D C 0.3793(5) 0.5644(6) 0.2137(6) 0.146(6) Uani 1 1 d . . . . .
H04D H 0.3741 0.5909 0.2209 0.175 Uiso 1 1 calc R U . . .
C69 C 0.4355(6) 0.6112(7) 0.3055(6) 0.155(7) Uani 1 1 d . U . . .
H69 H 0.4140 0.6276 0.2909 0.186 Uiso 1 1 calc R U . . .
C04H C 0.3917(5) -0.1015(6) 0.2268(6) 0.160(7) Uani 1 1 d D . . . .
H04H H 0.3828 -0.1150 0.2022 0.192 Uiso 1 1 calc R U . . .
C04I C 0.5124(5) 0.1312(6) 0.5080(5) 0.146(6) Uani 1 1 d D . . . .
C56 C 0.5439(10) -0.0546(10) 0.3782(8) 0.196(10) Uani 1 1 d . U . . .
C04L C 0.5763(5) 0.5299(5) 0.5143(4) 0.137(6) Uani 1 1 d . . . . .
H04C H 0.5568 0.5151 0.5189 0.205 Uiso 1 1 calc R U . . .
H04E H 0.5645 0.5486 0.4920 0.205 Uiso 1 1 calc R U . . .
H04F H 0.5918 0.5459 0.5377 0.205 Uiso 1 1 calc R U . . .
C04N C 0.5859(6) 0.1435(8) 0.4388(5) 0.195(11) Uani 1 1 d D . . . .
H04N H 0.5954 0.1622 0.4602 0.234 Uiso 1 1 calc R U . . .
C04O C 0.3808(5) 0.5185(7) 0.1628(5) 0.144(7) Uani 1 1 d . . . . .
H04O H 0.3752 0.5128 0.1363 0.173 Uiso 1 1 calc R U . . .
C04P C 0.5607(5) -0.0160(8) 0.3749(4) 0.147(7) Uani 1 1 d . . . . .
H04P H 0.5871 -0.0117 0.3851 0.177 Uiso 1 1 calc R U . . .
C04R C 0.5491(5) 0.0574(7) 0.3482(5) 0.152(7) Uani 1 1 d . . . . .
H04G H 0.5709 0.0516 0.3425 0.182 Uiso 1 1 calc R U . . .
H04I H 0.5298 0.0715 0.3251 0.182 Uiso 1 1 calc R U . . .
C04S C 0.6125(6) 0.1176(8) 0.4369(7) 0.168(9) Uani 1 1 d D . . . .
C04U C 0.4031(8) -0.1244(6) 0.2606(7) 0.202(7) Uani 1 1 d D U . . .
C04V C 0.5606(6) 0.0845(9) 0.3809(6) 0.153(8) Uani 1 1 d . . . . .
C18 C 0.5978(7) 0.0871(6) 0.4049(6) 0.154(6) Uani 1 1 d . U . . .
H18 H 0.6148 0.0689 0.4010 0.184 Uiso 1 1 calc R U . . .
C36 C 0.4211(6) -0.1027(7) 0.2956(6) 0.150(6) Uani 1 1 d . U . . .
H36 H 0.4345 -0.1175 0.3192 0.180 Uiso 1 1 calc DR U . . .
C04Z C 0.6363(5) 0.5249(6) 0.5054(4) 0.152(7) Uani 1 1 d . . . . .
H04J H 0.6482 0.5404 0.5300 0.228 Uiso 1 1 calc R U . . .
H04K H 0.6271 0.5442 0.4833 0.228 Uiso 1 1 calc R U . . .
H04L H 0.6548 0.5063 0.5029 0.228 Uiso 1 1 calc R U . . .
C39 C 0.5058(6) 0.3427(5) 0.4126(4) 0.107(5) Uani 1 1 d . . . . .
C05C C 0.4728(8) 0.6297(6) 0.3260(7) 0.170(8) Uani 1 1 d . . . . .
C24 C 0.2831(8) 0.1136(11) 0.4743(8) 0.251(11) Uani 1 1 d . U . . .
H24A H 0.2593 0.1052 0.4527 0.376 Uiso 1 1 d R U . . .
H24B H 0.2811 0.1109 0.4992 0.376 Uiso 1 1 d R U . . .
H24C H 0.3034 0.0959 0.4746 0.376 Uiso 1 1 d R U . . .
C05I C 0.1786(5) 0.2170(6) 0.2273(6) 0.169(7) Uani 1 1 d . . . . .
H05A H 0.1896 0.2447 0.2320 0.253 Uiso 1 1 calc R U . . .
H05B H 0.1517 0.2190 0.2209 0.253 Uiso 1 1 calc R U . . .
H05C H 0.1819 0.2042 0.2055 0.253 Uiso 1 1 calc DR U . . .
C05K C 0.1933(5) 0.2087(7) 0.2963(6) 0.169(8) Uani 1 1 d . . . . .
H05D H 0.2079 0.1919 0.3194 0.253 Uiso 1 1 calc R U . . .
H05E H 0.1667 0.2082 0.2914 0.253 Uiso 1 1 calc R U . . .
H05F H 0.2025 0.2372 0.3008 0.253 Uiso 1 1 calc R U . . .
C05P C 0.1740(6) 0.1549(6) 0.2484(7) 0.224(12) Uani 1 1 d D . . . .
H05G H 0.1697 0.1493 0.2213 0.336 Uiso 1 1 calc DR U . . .
H05H H 0.1498 0.1593 0.2495 0.336 Uiso 1 1 calc R U . . .
H05I H 0.1869 0.1314 0.2649 0.336 Uiso 1 1 calc R U . . .
C20 C 0.4116(9) 0.3552(8) 0.5436(6) 0.234(10) Uani 1 1 d . U . . .
H20A H 0.4059 0.3461 0.5653 0.351 Uiso 1 1 calc R U . . .
H20B H 0.3946 0.3777 0.5295 0.351 Uiso 1 1 calc R U . . .
H20C H 0.4377 0.3648 0.5540 0.351 Uiso 1 1 calc R U . . .
C13 C 0.2463(6) 0.3573(8) 0.4331(6) 0.213(8) Uani 1 1 d D U . . .
H13A H 0.2290 0.3512 0.4450 0.319 Uiso 1 1 calc R U . . .
H13B H 0.2500 0.3872 0.4332 0.319 Uiso 1 1 calc DR U . . .
H13C H 0.2705 0.3438 0.4483 0.319 Uiso 1 1 calc R U . . .
C31 C 0.4574(7) 0.6907(7) 0.2792(7) 0.200(9) Uani 1 1 d . U . . .
H31A H 0.4769 0.6842 0.2704 0.300 Uiso 1 1 calc R U . . .
H31B H 0.4526 0.7205 0.2769 0.300 Uiso 1 1 calc R U . . .
H31C H 0.4343 0.6759 0.2629 0.300 Uiso 1 1 calc R U . . .
C3 C 0.6139(8) 0.3232(7) 0.5346(7) 0.220(9) Uani 1 1 d . U . . .
H3A H 0.6200 0.3412 0.5173 0.331 Uiso 1 1 calc R U . . .
H3B H 0.6372 0.3132 0.5558 0.331 Uiso 1 1 calc R U . . .
H3C H 0.5993 0.3387 0.5457 0.331 Uiso 1 1 calc R U . . .
C21 C 0.4928(6) 0.3122(5) 0.4315(4) 0.119(5) Uani 1 1 d . . . . .
C49 C 0.3720(10) 0.3017(9) 0.5148(7) 0.251(11) Uani 1 1 d . U . . .
H49A H 0.3628 0.2847 0.4910 0.376 Uiso 1 1 d R U . . .
H49B H 0.3533 0.3228 0.5122 0.376 Uiso 1 1 d R U . . .
H49C H 0.3764 0.2842 0.5374 0.376 Uiso 1 1 d R U . . .
C06D C 0.2508(6) -0.0088(8) 0.0676(6) 0.221(12) Uani 1 1 d . . . . .
H06A H 0.2713 0.0003 0.0612 0.332 Uiso 1 1 d R U . . .
H06B H 0.2266 -0.0037 0.0453 0.332 Uiso 1 1 d R U . . .
H06C H 0.2535 -0.0383 0.0737 0.332 Uiso 1 1 d R U . . .
C06F C 0.5157(5) 0.0732(8) 0.5480(6) 0.183(9) Uani 1 1 d . . . . .
H06D H 0.5234 0.0644 0.5752 0.274 Uiso 1 1 calc R U . . .
H06E H 0.5212 0.0512 0.5334 0.274 Uiso 1 1 calc R U . . .
H06F H 0.4887 0.0790 0.5359 0.274 Uiso 1 1 calc R U . . .
C16 C 0.3823(8) 0.6265(7) 0.1544(7) 0.205(9) Uani 1 1 d . U . . .
H16A H 0.3789 0.6434 0.1316 0.308 Uiso 1 1 calc R U . . .
H16B H 0.4081 0.6161 0.1666 0.308 Uiso 1 1 calc R U . . .
H16C H 0.3774 0.6432 0.1733 0.308 Uiso 1 1 calc DR U . . .
C72 C 0.2141(7) 0.3018(7) 0.3868(7) 0.202(8) Uani 1 1 d D U . . .
H72A H 0.1869 0.3029 0.3786 0.303 Uiso 1 1 d R U . . .
H72B H 0.2259 0.2858 0.4110 0.303 Uiso 1 1 d R U . . .
H72C H 0.2192 0.2886 0.3662 0.303 Uiso 1 1 d R U . . .
C6 C 0.6158(8) -0.0731(9) 0.4107(9) 0.254(10) Uani 1 1 d D U . . .
H6A H 0.6337 -0.0935 0.4278 0.382 Uiso 1 1 d R U . . .
H6B H 0.6179 -0.0475 0.4253 0.382 Uiso 1 1 d R U . . .
H6C H 0.6214 -0.0675 0.3882 0.382 Uiso 1 1 d R U . . .
C11 C 0.6672(9) 0.1644(7) 0.4577(8) 0.295(13) Uani 1 1 d D U . . .
H11A H 0.6513 0.1715 0.4304 0.442 Uiso 1 1 d R U . . .
H11B H 0.6937 0.1660 0.4627 0.442 Uiso 1 1 d DR U . . .
H11C H 0.6623 0.1838 0.4749 0.442 Uiso 1 1 d R U . . .
C14 C 0.3248(8) 0.6126(10) 0.1449(9) 0.273(14) Uani 1 1 d D U . . .
H14A H 0.3199 0.6390 0.1308 0.409 Uiso 1 1 calc R U . . .
H14B H 0.3307 0.6177 0.1725 0.409 Uiso 1 1 calc DR U . . .
H14C H 0.3025 0.5950 0.1333 0.409 Uiso 1 1 calc R U . . .
C33 C 0.2303(8) 0.2523(7) 0.1056(7) 0.210(10) Uani 1 1 d . U . . .
H33A H 0.2144 0.2642 0.0800 0.316 Uiso 1 1 calc R U . . .
H33B H 0.2467 0.2738 0.1227 0.316 Uiso 1 1 calc R U . . .
H33C H 0.2145 0.2410 0.1175 0.316 Uiso 1 1 calc R U . . .
C010 C 0.5372(4) 0.4627(5) 0.3822(4) 0.095(4) Uani 1 1 d . . . . .
C011 C 0.5000 0.0670(8) 0.2500 0.087(6) Uani 1 2 d S T P . .
C19 C 0.2437(5) 0.3317(6) 0.3342(4) 0.130(6) Uani 1 1 d . . . . .
H19 H 0.2225 0.3141 0.3226 0.156 Uiso 1 1 calc R U . . .
C47 C 0.2706(10) 0.2411(9) 0.0796(9) 0.244(13) Uani 1 1 d . U . . .
H47A H 0.2794 0.2218 0.0653 0.366 Uiso 1 1 calc R U . . .
H47B H 0.2919 0.2572 0.0979 0.366 Uiso 1 1 calc R U . . .
H47C H 0.2518 0.2598 0.0610 0.366 Uiso 1 1 calc R U . . .
C48 C 0.2263(7) 0.1883(8) 0.0699(7) 0.222(10) Uani 1 1 d . U . . .
H48A H 0.2014 0.1907 0.0698 0.333 Uiso 1 1 calc R U . . .
H48B H 0.2355 0.1600 0.0767 0.333 Uiso 1 1 calc R U . . .
H48C H 0.2245 0.1951 0.0439 0.333 Uiso 1 1 calc R U . . .
C17 C 0.3480(6) 0.5775(5) 0.1026(5) 0.150(6) Uani 1 1 d D U . . .
H17A H 0.3417 0.6010 0.0847 0.225 Uiso 1 1 calc R U . . .
H17B H 0.3266 0.5585 0.0941 0.225 Uiso 1 1 calc R U . . .
H17C H 0.3700 0.5632 0.1027 0.225 Uiso 1 1 calc R U . . .
C64 C 0.1898(9) 0.3913(9) 0.1096(8) 0.244(9) Uani 1 1 d . U . . .
H64A H 0.1637 0.3980 0.0921 0.365 Uiso 1 1 d R U . . .
H64B H 0.1983 0.3681 0.0987 0.365 Uiso 1 1 d R U . . .
H64C H 0.2058 0.4154 0.1121 0.365 Uiso 1 1 d R U . . .
C42 C 0.3933(5) 0.2531(5) 0.3269(4) 0.090(4) Uani 1 1 d . U . . .
C016 C 0.4662(7) 0.1743(5) 0.4371(5) 0.140(7) Uani 1 1 d . . . . .
C65 C 0.1662(9) 0.3329(9) 0.1297(9) 0.265(10) Uani 1 1 d D U . . .
H65A H 0.1706 0.3127 0.1505 0.397 Uiso 1 1 calc R U . . .
H65B H 0.1743 0.3214 0.1105 0.397 Uiso 1 1 calc R U . . .
H65C H 0.1394 0.3396 0.1167 0.397 Uiso 1 1 calc R U . . .
C58 C 0.5000 0.4351(7) 0.2500 0.099(6) Uani 1 2 d S T P . .
C63 C 0.1878(9) 0.3705(9) 0.1467(8) 0.212(7) Uani 1 1 d D U . . .
C61 C 0.4065(7) -0.1696(6) 0.2670(7) 0.225(7) Uani 1 1 d D U . . .
C018 C 0.5792(4) 0.4883(5) 0.4603(4) 0.100(4) Uani 1 1 d . . . . .
C8 C 0.5641(9) -0.1091(9) 0.4252(7) 0.258(10) Uani 1 1 d D U . . .
H8A H 0.5828 -0.1293 0.4415 0.387 Uiso 1 1 d R U . . .
H8B H 0.5405 -0.1233 0.4093 0.387 Uiso 1 1 d R U . . .
H8C H 0.5599 -0.0887 0.4420 0.387 Uiso 1 1 d R U . . .
C019 C 0.2971(5) 0.1921(5) 0.2689(4) 0.109(5) Uani 1 1 d . . . . .
C020 C 0.2913(5) 0.3310(4) 0.2344(4) 0.112(5) Uani 1 1 d . . . . .
C52 C 0.4541(8) 0.6941(8) 0.3464(8) 0.231(11) Uani 1 1 d . U . . .
H52A H 0.4295 0.7063 0.3304 0.347 Uiso 1 1 calc R U . . .
H52B H 0.4708 0.7153 0.3637 0.347 Uiso 1 1 calc R U . . .
H52C H 0.4511 0.6717 0.3623 0.347 Uiso 1 1 calc R U . . .
C7 C 0.5715(8) -0.1199(8) 0.3662(7) 0.236(9) Uani 1 1 d D U . . .
H7A H 0.5702 -0.1046 0.3433 0.353 Uiso 1 1 calc R U . . .
H7B H 0.5478 -0.1348 0.3593 0.353 Uiso 1 1 calc R U . . .
H7C H 0.5923 -0.1397 0.3744 0.353 Uiso 1 1 calc R U . . .
C021 C 0.2528(5) 0.3512(5) 0.3715(4) 0.113(5) Uani 1 1 d . . . . .
C44 C 0.3195(10) 0.0586(8) 0.2558(10) 0.235(13) Uani 1 1 d D U . . .
C023 C 0.3322(4) 0.1543(4) 0.1700(4) 0.094(4) Uani 1 1 d . . . . .
C62 C 0.1675(7) 0.4026(7) 0.1623(6) 0.196(8) Uani 1 1 d . U . . .
H62A H 0.1826 0.4071 0.1903 0.294 Uiso 1 1 calc R U . . .
H62B H 0.1427 0.3919 0.1580 0.294 Uiso 1 1 calc R U . . .
H62C H 0.1645 0.4288 0.1482 0.294 Uiso 1 1 calc R U . . .
C71 C 0.3362(7) 0.3906(8) 0.0391(7) 0.213(8) Uani 1 1 d . U . . .
H71A H 0.3584 0.3755 0.0573 0.320 Uiso 1 1 d R U . . .
H71B H 0.3434 0.4190 0.0362 0.320 Uiso 1 1 d R U . . .
H71C H 0.3260 0.3768 0.0136 0.320 Uiso 1 1 d R U . . .
C024 C 0.4301(5) 0.3171(5) 0.4275(4) 0.107(5) Uani 1 1 d . . . . .
C025 C 0.5727(4) 0.4475(6) 0.4507(3) 0.103(4) Uani 1 1 d . . . . .
H025 H 0.5810 0.4277 0.4713 0.124 Uiso 1 1 calc R U . . .
C68 C 0.2740(7) 0.3611(8) 0.0379(6) 0.215(9) Uani 1 1 d . U . . .
H68A H 0.2793 0.3348 0.0522 0.322 Uiso 1 1 calc DR U . . .
H68B H 0.2686 0.3559 0.0105 0.322 Uiso 1 1 calc R U . . .
H68C H 0.2523 0.3743 0.0393 0.322 Uiso 1 1 calc R U . . .
C67 C 0.3058(7) 0.3873(9) 0.0549(6) 0.194(7) Uani 1 1 d . U . . .
C026 C 0.3778(5) 0.1635(5) 0.4444(5) 0.121(5) Uani 1 1 d . . . . .
C53 C 0.2834(8) 0.4330(9) 0.0442(8) 0.237(9) Uani 1 1 d . U . . .
H53A H 0.2651 0.4342 0.0554 0.356 Uiso 1 1 calc R U . . .
H53B H 0.2703 0.4362 0.0157 0.356 Uiso 1 1 calc R U . . .
H53C H 0.3018 0.4553 0.0551 0.356 Uiso 1 1 calc R U . . .
C027 C 0.4328(5) 0.5674(4) 0.3084(4) 0.105(4) Uani 1 1 d . . . . .
C12 C 0.2307(8) 0.3423(7) 0.3936(8) 0.185(7) Uani 1 1 d D U . . .
C55 C 0.2336(8) -0.0039(9) 0.1298(9) 0.251(12) Uani 1 1 d . U . . .
H55A H 0.2240 -0.0307 0.1175 0.376 Uiso 1 1 calc R U . . .
H55B H 0.2126 0.0131 0.1288 0.376 Uiso 1 1 calc R U . . .
H55C H 0.2516 -0.0081 0.1571 0.376 Uiso 1 1 calc R U . . .
C29 C 0.2539(8) 0.0187(8) 0.1069(8) 0.187(8) Uani 1 1 d . U . . .
C029 C 0.5363(6) 0.1144(8) 0.3850(6) 0.138(6) Uani 1 1 d . . . . .
C030 C 0.3924(4) 0.5338(6) 0.2415(4) 0.114(5) Uani 1 1 d . . . . .
C22 C 0.5083(7) 0.6949(7) 0.3398(8) 0.241(11) Uani 1 1 d D U . . .
H22A H 0.5197 0.6872 0.3676 0.362 Uiso 1 1 calc R U . . .
H22B H 0.5071 0.7251 0.3375 0.362 Uiso 1 1 calc R U . . .
H22C H 0.5236 0.6840 0.3272 0.362 Uiso 1 1 calc R U . . .
C23 C 0.3471(8) 0.0431(9) 0.2932(9) 0.224(12) Uani 1 1 d D U . . .
C031 C 0.3343(4) 0.3623(5) 0.1660(3) 0.112(5) Uani 1 1 d . . . . .
C10 C 0.6774(8) 0.0988(7) 0.4514(7) 0.208(10) Uani 1 1 d D U . . .
H10A H 0.6739 0.0696 0.4557 0.312 Uiso 1 1 calc R U . . .
H10B H 0.7043 0.1055 0.4642 0.312 Uiso 1 1 calc DR U . . .
H10C H 0.6676 0.1041 0.4233 0.312 Uiso 1 1 calc R U . . .
C032 C 0.2974(6) 0.1445(5) 0.3165(4) 0.119(5) Uani 1 1 d . . . . .
C033 C 0.2592(5) 0.3137(5) 0.2781(4) 0.119(5) Uani 1 1 d . . . . .
H03S H 0.2774 0.2906 0.2858 0.143 Uiso 1 1 calc R U . . .
H03V H 0.2339 0.3014 0.2697 0.143 Uiso 1 1 calc R U . . .
C15 C 0.3565(7) 0.5922(7) 0.1420(5) 0.172(8) Uani 1 1 d D U . . .
C034 C 0.2539(6) 0.2186(7) 0.1006(6) 0.158(8) Uani 1 1 d . . . . .
C2 C 0.5919(7) 0.2883(6) 0.5123(7) 0.184(5) Uani 1 1 d D U . . .
C035 C 0.5448(5) 0.1477(9) 0.4135(5) 0.139(7) Uani 1 1 d . . . . .
C35 C 0.4704(7) 0.6778(8) 0.3209(8) 0.187(8) Uani 1 1 d D U . . .
C74 C 0.1978(6) 0.3721(8) 0.3776(6) 0.193(7) Uani 1 1 d D U . . .
H74A H 0.1838 0.3708 0.3937 0.290 Uiso 1 1 calc R U . . .
H74B H 0.1811 0.3645 0.3506 0.290 Uiso 1 1 calc R U . . .
H74C H 0.2072 0.4002 0.3782 0.290 Uiso 1 1 calc R U . . .
C037 C 0.2588(5) 0.1518(5) 0.3043(5) 0.113(5) Uani 1 1 d D . . . .
H037 H 0.2456 0.1365 0.3160 0.135 Uiso 1 1 calc R U . . .
C60 C 0.4262(9) -0.1844(9) 0.2440(7) 0.262(10) Uani 1 1 d D U . . .
H60A H 0.4490 -0.1905 0.2677 0.393 Uiso 1 1 d R U . . .
H60B H 0.4319 -0.1637 0.2284 0.393 Uiso 1 1 d R U . . .
H60C H 0.4171 -0.2097 0.2286 0.393 Uiso 1 1 d R U . . .
C38 C 0.2603(5) 0.3339(4) 0.2421(4) 0.095(4) Uani 1 1 d . . . . .
C038 C 0.5370(5) 0.5405(5) 0.3625(4) 0.123(5) Uani 1 1 d . . . . .
H03W H 0.5577 0.5609 0.3736 0.148 Uiso 1 1 calc R U . . .
H03Y H 0.5389 0.5280 0.3395 0.148 Uiso 1 1 calc R U . . .
C40 C 0.5781(9) -0.0888(10) 0.4009(10) 0.231(8) Uani 1 1 d D U . . .
C039 C 0.3154(4) 0.1094(5) 0.3496(4) 0.117(5) Uani 1 1 d . . . . .
H03Z H 0.2964 0.0880 0.3464 0.141 Uiso 1 1 calc R U . . .
H H 0.3369 0.0960 0.3469 0.141 Uiso 1 1 calc R U . . .
C45 C 0.4163(8) -0.1844(8) 0.3072(6) 0.262(10) Uani 1 1 d D U . . .
H45A H 0.4132 -0.2145 0.3069 0.393 Uiso 1 1 calc R U . . .
H45B H 0.3998 -0.1714 0.3173 0.393 Uiso 1 1 calc DR U . . .
H45C H 0.4425 -0.1773 0.3241 0.393 Uiso 1 1 calc R U . . .
C040 C 0.4409(5) -0.0347(5) 0.3363(4) 0.118(5) Uani 1 1 d . . . . .
H04M H 0.4282 -0.0077 0.3335 0.142 Uiso 1 1 calc R U . . .
H04Q H 0.4385 -0.0498 0.3579 0.142 Uiso 1 1 calc R U . . .
C041 C 0.2280(5) 0.3503(5) 0.2153(5) 0.139(6) Uani 1 1 d . . . . .
H041 H 0.2070 0.3549 0.2210 0.167 Uiso 1 1 calc R U . . .
C41 C 0.6573(8) 0.1241(8) 0.4680(9) 0.252(11) Uani 1 1 d D U . . .
C042 C 0.5000(5) 0.6043(8) 0.3453(5) 0.146(7) Uani 1 1 d . . . . .
H042 H 0.5236 0.6169 0.3604 0.175 Uiso 1 1 calc R U . . .
C9 C 0.6588(9) 0.1211(9) 0.5080(8) 0.264(13) Uani 1 1 d D U . . .
H9A H 0.6348 0.1272 0.5089 0.396 Uiso 1 1 d R U . . .
H9B H 0.6760 0.1444 0.5187 0.396 Uiso 1 1 d R U . . .
H9C H 0.6699 0.0963 0.5235 0.396 Uiso 1 1 d R U . . .
C043 C 0.3267(4) 0.3908(5) 0.1012(4) 0.111(5) Uani 1 1 d . . . . .
C4 C 0.6183(7) 0.2711(8) 0.4988(7) 0.222(9) Uani 1 1 d D U . . .
H4A H 0.6101 0.2764 0.4708 0.334 Uiso 1 1 d R U . . .
H4B H 0.6208 0.2413 0.5037 0.334 Uiso 1 1 d R U . . .
H4C H 0.6426 0.2845 0.5137 0.334 Uiso 1 1 d R U . . .
C59 C 0.3679(8) -0.1819(9) 0.2421(7) 0.266(10) Uani 1 1 d D U . . .
H59A H 0.3519 -0.1573 0.2347 0.399 Uiso 1 1 d R U . . .
H59B H 0.3611 -0.1992 0.2594 0.399 Uiso 1 1 d R U . . .
H59C H 0.3642 -0.1976 0.2185 0.399 Uiso 1 1 d R U . . .
C50 C 0.4336(8) 0.2857(7) 0.5396(5) 0.215(9) Uani 1 1 d . U . . .
H50A H 0.4599 0.2947 0.5520 0.323 Uiso 1 1 d R U . . .
H50B H 0.4306 0.2645 0.5200 0.323 Uiso 1 1 d R U . . .
H50C H 0.4265 0.2742 0.5595 0.323 Uiso 1 1 d R U . . .
C5 C 0.5848(7) 0.2515(7) 0.5300(7) 0.251(10) Uani 1 1 d D U . . .
H5A H 0.5688 0.2579 0.5432 0.377 Uiso 1 1 d R U . . .
H5B H 0.6083 0.2389 0.5487 0.377 Uiso 1 1 d R U . . .
H5C H 0.5717 0.2322 0.5084 0.377 Uiso 1 1 d R U . . .
C046 C 0.3541(6) 0.1667(7) 0.4644(5) 0.159(8) Uani 1 1 d . . . . .
H046 H 0.3639 0.1772 0.4903 0.191 Uiso 1 1 calc R U . . .
C73 C 0.4816(6) -0.0272(6) 0.3473(5) 0.124(5) Uani 1 1 d . U . . .
C048 C 0.2923(5) 0.0292(5) 0.1319(4) 0.131(6) Uani 1 1 d . . . . .
C049 C 0.6015(5) 0.4982(5) 0.5055(4) 0.113(5) Uani 1 1 d . . . . .
C27 C 0.3088(7) 0.1804(9) 0.5070(6) 0.231(10) Uani 1 1 d . U . . .
H27A H 0.3328 0.1670 0.5232 0.347 Uiso 1 1 calc R U . . .
H27B H 0.2921 0.1787 0.5201 0.347 Uiso 1 1 calc R U . . .
H27C H 0.3133 0.2094 0.5030 0.347 Uiso 1 1 calc R U . . .
C053 C 0.5258(5) 0.1430(6) 0.4806(4) 0.152(7) Uani 1 1 d . . . . .
H05J H 0.5346 0.1175 0.4726 0.182 Uiso 1 1 calc R U . . .
H05K H 0.5484 0.1601 0.4948 0.182 Uiso 1 1 calc R U . . .
C66 C 0.2540(8) 0.1828(10) 0.4421(8) 0.245(11) Uani 1 1 d . U . . .
H66A H 0.2557 0.1943 0.4190 0.367 Uiso 1 1 calc R U . . .
H66B H 0.2513 0.2052 0.4581 0.367 Uiso 1 1 calc R U . . .
H66C H 0.2321 0.1645 0.4339 0.367 Uiso 1 1 calc R U . . .
C30 C 0.3119(7) 0.4501(8) 0.2455(7) 0.180(8) Uani 1 1 d D U . . .
C061 C 0.5746(6) 0.0954(8) 0.5484(5) 0.191(10) Uani 1 1 d . . . . .
H06G H 0.5951 0.1081 0.5710 0.286 Uiso 1 1 calc R U . . .
H06H H 0.5760 0.1045 0.5243 0.286 Uiso 1 1 calc R U . . .
H06I H 0.5769 0.0653 0.5505 0.286 Uiso 1 1 calc R U . . .
C54 C 0.2282(7) 0.0538(6) 0.0893(7) 0.194(9) Uani 1 1 d . U . . .
H54A H 0.2186 0.0638 0.1078 0.291 Uiso 1 1 calc R U . . .
H54B H 0.2072 0.0448 0.0651 0.291 Uiso 1 1 calc R U . . .
H54C H 0.2419 0.0761 0.0835 0.291 Uiso 1 1 calc R U . . .
C51 C 0.3348(6) 0.4629(8) 0.2856(7) 0.179(6) Uani 1 1 d D U . . .

loop_
_atom_site_aniso_label
_atom_site_aniso_U_11
_atom_site_aniso_U_22
_atom_site_aniso_U_33
_atom_site_aniso_U_23
_atom_site_aniso_U_13
_atom_site_aniso_U_12
Ti01 0.097(2) 0.1150(18) 0.0680(13) 0.0050(12) 0.0273(13) 0.0018(14)
Ti1 0.114(2) 0.160(2) 0.0614(14) -0.0034(14) 0.0044(14) 0.0257(19)
Ti02 0.0838(18) 0.1051(17) 0.0690(13) -0.0065(12) 0.0171(12) -0.0148(13)
Ti03 0.0838(18) 0.1161(19) 0.0774(14) -0.0014(12) 0.0193(13) 0.0050(14)
Ti04 0.0859(19) 0.1128(18) 0.0797(15) 0.0095(12) 0.0221(13) -0.0158(14)
Ti05 0.110(2) 0.144(2) 0.0606(13) 0.0052(13) 0.0059(13) -0.0431(18)
Ti07 0.082(2) 0.191(3) 0.0755(15) -0.0141(17) 0.0026(13) 0.0197(19)
Ti08 0.090(2) 0.189(3) 0.0905(17) 0.0458(19) -0.0014(15) -0.033(2)
O0A 0.123(8) 0.084(6) 0.060(4) 0.005(4) 0.036(5) 0.007(5)
O0B 0.075(6) 0.096(6) 0.064(5) -0.005(4) 0.003(4) -0.006(4)
O0C 0.081(7) 0.152(8) 0.065(5) 0.003(5) 0.016(5) 0.011(6)
O0D 0.136(8) 0.101(6) 0.072(5) 0.003(4) 0.047(5) -0.007(5)
O0E 0.096(7) 0.095(6) 0.097(6) 0.019(5) 0.032(5) -0.014(5)
O0F 0.106(7) 0.097(6) 0.071(5) 0.005(4) 0.021(5) 0.019(5)
O0G 0.098(7) 0.075(5) 0.080(5) -0.010(4) 0.037(5) -0.005(4)
O0H 0.072(6) 0.108(7) 0.080(5) -0.015(5) 0.010(4) -0.021(5)
O0I 0.113(8) 0.101(7) 0.081(5) 0.006(5) 0.035(5) -0.016(6)
O00J 0.075(7) 0.096(6) 0.094(6) -0.005(5) 0.016(5) -0.009(5)
O0K 0.078(6) 0.158(8) 0.083(5) -0.015(6) 0.027(5) -0.011(6)
O0L 0.150(9) 0.109(6) 0.098(6) 0.012(5) 0.063(6) -0.024(6)
O0M 0.134(9) 0.133(7) 0.088(6) 0.014(5) 0.065(6) 0.022(6)
O0N 0.098(8) 0.108(6) 0.070(5) -0.006(4) 0.023(5) -0.010(6)
O0O 0.117(8) 0.110(6) 0.063(5) -0.011(4) 0.035(5) -0.019(5)
O0P 0.097(7) 0.114(7) 0.082(5) 0.007(5) 0.034(5) 0.014(6)
O0Q 0.132(9) 0.131(7) 0.067(5) -0.017(5) 0.015(5) 0.012(7)
O0R 0.091(7) 0.125(7) 0.088(6) -0.007(5) 0.023(6) -0.016(6)
O0S 0.109(8) 0.079(5) 0.071(5) -0.006(4) 0.024(5) 0.002(5)
O0T 0.109(8) 0.129(7) 0.089(6) 0.024(5) 0.032(5) -0.010(6)
O00U 0.113(9) 0.122(7) 0.073(5) -0.003(5) 0.027(6) 0.015(6)
O00V 0.074(7) 0.124(7) 0.088(6) -0.009(5) 0.017(5) -0.018(5)
O00W 0.120(8) 0.112(8) 0.088(6) -0.004(5) 0.041(5) -0.017(6)
O00Y 0.181(11) 0.123(7) 0.071(6) -0.002(5) 0.047(6) -0.028(7)
O1 0.162(13) 0.171(11) 0.179(12) 0.049(9) 0.081(10) 0.015(9)
O2 0.175(11) 0.182(9) 0.203(10) 0.021(8) 0.089(9) 0.024(8)
O3 0.220(14) 0.185(11) 0.219(13) 0.010(10) 0.033(11) 0.005(10)
O4 0.198(10) 0.190(9) 0.196(9) 0.004(7) 0.098(8) -0.018(7)
O5 0.159(13) 0.250(13) 0.235(14) -0.028(11) 0.057(11) 0.058(12)
O6 0.293(17) 0.190(11) 0.264(15) -0.051(11) 0.116(13) 0.040(11)
O7 0.188(15) 0.200(13) 0.156(11) 0.042(9) 0.027(10) -0.036(11)
O8 0.290(15) 0.217(11) 0.209(11) -0.062(9) 0.186(11) -0.101(10)
O09 0.088(6) 0.139(7) 0.047(5) -0.007(4) 0.008(4) -0.028(5)
O012 0.083(8) 0.203(11) 0.115(7) -0.030(7) 0.014(7) 0.005(8)
O013 0.119(10) 0.168(10) 0.156(10) 0.057(8) 0.047(8) 0.007(8)
O014 0.152(10) 0.135(8) 0.105(7) 0.054(6) 0.052(7) 0.065(7)
O15 0.205(17) 0.177(13) 0.251(18) -0.037(12) 0.086(15) -0.066(11)
O17 0.185(15) 0.208(14) 0.205(14) 0.018(11) 0.094(13) 0.027(11)
O23 0.234(16) 0.262(14) 0.246(15) -0.026(12) 0.072(13) -0.025(13)
C00X 0.124(13) 0.068(10) 0.072(8) -0.009(8) 0.023(9) 0.005(9)
C70 0.060(8) 0.080(9) 0.079(8) 0.000 0.017(7) 0.000
C34 0.099(14) 0.23(2) 0.089(10) 0.010(12) 0.000(10) -0.006(14)
C01B 0.094(11) 0.100(11) 0.082(9) 0.001(8) 0.016(8) 0.026(8)
C01C 0.080(12) 0.126(12) 0.106(12) 0.005(9) 0.049(10) -0.011(9)
C01D 0.070(10) 0.126(11) 0.054(8) 0.011(7) 0.005(7) -0.014(8)
C01E 0.096(10) 0.099(10) 0.066(7) 0.011(7) 0.020(7) 0.033(8)
C01G 0.101(14) 0.122(14) 0.077(9) -0.023(9) 0.022(9) -0.016(12)
C01H 0.109(14) 0.121(11) 0.081(10) -0.013(8) 0.034(11) -0.023(10)
C01I 0.089(19) 0.070(17) 0.093(13) 0.000 0.010(12) 0.000
C01J 0.127(15) 0.102(12) 0.099(13) 0.004(9) 0.017(10) 0.007(11)
C01K 0.17(2) 0.053(8) 0.093(11) -0.001(8) 0.015(13) -0.013(11)
C01L 0.090(13) 0.184(19) 0.064(8) 0.047(11) 0.007(8) 0.046(14)
C01M 0.116(13) 0.075(9) 0.072(9) 0.001(7) 0.001(8) 0.000(9)
C01N 0.089(13) 0.065(10) 0.111(10) -0.016(8) 0.000(9) -0.013(9)
C01O 0.078(10) 0.087(10) 0.121(12) 0.030(8) 0.018(8) 0.005(7)
C01P 0.077(9) 0.100(11) 0.069(8) 0.008(7) 0.016(7) 0.011(8)
C01Q 0.049(10) 0.189(15) 0.078(10) -0.001(9) 0.003(8) -0.001(10)
C01R 0.124(15) 0.115(12) 0.074(11) 0.014(9) -0.015(9) -0.029(11)
C01S 0.134(17) 0.172(15) 0.046(9) 0.042(9) -0.008(10) 0.003(13)
C01T 0.076(10) 0.130(15) 0.063(8) -0.034(9) 0.000(7) -0.035(11)
C01U 0.097(12) 0.144(13) 0.060(9) -0.019(9) 0.004(8) 0.020(10)
C01V 0.074(9) 0.126(11) 0.073(9) -0.014(8) 0.007(7) 0.005(8)
C01X 0.064(10) 0.161(15) 0.078(9) 0.024(9) 0.003(7) 0.022(11)
C01Y 0.067(10) 0.168(15) 0.070(9) 0.041(10) -0.002(7) 0.000(10)
C01Z 0.087(11) 0.102(10) 0.096(10) 0.014(8) 0.004(8) -0.015(8)
C1 0.155(9) 0.150(8) 0.140(8) 0.005(7) 0.054(7) -0.012(7)
C02A 0.081(12) 0.133(13) 0.111(12) 0.002(9) 0.024(10) -0.039(10)
C02C 0.146(17) 0.139(14) 0.081(11) -0.012(10) 0.035(12) 0.009(12)
C02D 0.098(14) 0.136(13) 0.091(10) -0.025(9) 0.005(10) -0.004(11)
C02E 0.064(11) 0.218(18) 0.090(12) -0.039(11) 0.015(9) -0.006(11)
C02F 0.132(17) 0.055(9) 0.129(13) 0.002(9) 0.049(13) 0.014(10)
C02G 0.086(12) 0.132(12) 0.124(12) 0.003(10) 0.038(11) -0.032(10)
C02H 0.128(14) 0.166(13) 0.046(7) -0.020(8) 0.010(8) -0.046(11)
C02I 0.089(12) 0.146(13) 0.089(10) 0.004(9) -0.001(9) -0.026(10)
C02J 0.127(15) 0.136(14) 0.084(11) 0.005(9) 0.042(11) -0.008(12)
C02K 0.112(14) 0.170(16) 0.097(13) -0.031(12) 0.013(10) -0.033(13)
C43 0.112(9) 0.125(9) 0.099(8) -0.015(8) 0.047(7) 0.006(7)
C02M 0.087(14) 0.190(16) 0.064(10) -0.013(9) -0.014(8) 0.016(11)
C02N 0.146(18) 0.119(13) 0.094(12) 0.009(10) 0.035(13) -0.035(13)
C02O 0.127(18) 0.147(14) 0.082(11) 0.003(10) -0.003(12) 0.020(13)
C02P 0.072(11) 0.143(15) 0.115(14) 0.001(12) 0.037(9) -0.002(10)
C02R 0.125(15) 0.111(11) 0.080(9) -0.020(8) 0.022(9) -0.035(10)
C02V 0.074(11) 0.123(11) 0.121(13) -0.024(9) 0.045(11) -0.009(9)
C57 0.136(10) 0.164(10) 0.128(9) -0.006(8) 0.063(8) 0.005(8)
C02Y 0.092(14) 0.208(19) 0.088(10) 0.016(11) 0.016(10) 0.013(15)
C02Z 0.115(14) 0.149(14) 0.068(10) 0.027(9) 0.020(9) 0.004(11)
C32 0.112(13) 0.110(11) 0.103(11) -0.012(9) 0.002(10) -0.019(10)
C03A 0.092(15) 0.136(15) 0.128(13) -0.029(11) 0.030(13) -0.056(12)
C03B 0.103(15) 0.26(2) 0.104(12) -0.040(13) 0.054(11) -0.060(14)
C03C 0.118(14) 0.101(12) 0.091(12) 0.032(9) 0.014(10) -0.005(10)
C03D 0.068(11) 0.169(14) 0.057(8) 0.006(8) 0.001(8) 0.005(10)
C03E 0.118(13) 0.114(11) 0.070(9) 0.000(9) 0.020(9) -0.013(10)
C03F 0.120(14) 0.143(14) 0.076(9) -0.012(9) 0.032(9) -0.054(13)
C03G 0.138(15) 0.173(14) 0.052(8) 0.028(9) 0.046(10) -0.020(12)
C03H 0.074(10) 0.148(13) 0.109(11) -0.007(9) 0.013(8) -0.017(9)
C28 0.122(9) 0.129(9) 0.107(8) 0.029(7) 0.037(7) -0.001(7)
C03J 0.22(2) 0.060(10) 0.087(10) 0.000(8) 0.050(13) 0.020(11)
C03K 0.115(13) 0.169(14) 0.066(9) 0.028(9) 0.017(8) -0.018(11)
C03L 0.146(16) 0.111(13) 0.134(14) 0.008(11) 0.070(13) 0.008(11)
C03N 0.121(18) 0.127(14) 0.134(16) 0.019(13) 0.006(13) -0.048(12)
C03P 0.137(17) 0.199(18) 0.093(12) 0.019(13) -0.019(10) -0.028(14)
C25 0.163(15) 0.38(3) 0.170(14) -0.095(16) 0.088(12) -0.113(17)
C03S 0.18(2) 0.157(14) 0.077(9) -0.029(9) 0.033(11) -0.034(15)
C03T 0.109(14) 0.127(13) 0.099(10) -0.007(9) -0.009(10) -0.016(11)
C03U 0.073(11) 0.188(15) 0.094(10) 0.011(10) 0.001(8) -0.020(11)
C26 0.118(10) 0.159(10) 0.105(8) 0.020(7) 0.051(7) 0.007(8)
C03W 0.089(13) 0.25(2) 0.064(9) 0.026(10) 0.015(9) -0.018(13)
C03X 0.16(2) 0.23(2) 0.109(13) 0.026(14) 0.065(14) -0.023(18)
C03Y 0.175(18) 0.172(15) 0.046(7) 0.007(9) -0.023(8) 0.012(13)
C37 0.120(16) 0.106(12) 0.093(11) -0.022(10) 0.028(11) 0.000(11)
C04A 0.136(15) 0.127(13) 0.082(9) -0.003(8) 0.012(9) 0.003(11)
C46 0.35(2) 0.209(17) 0.100(10) 0.025(10) 0.125(14) 0.020(15)
C04C 0.147(19) 0.163(16) 0.079(11) 0.018(11) 0.027(11) -0.016(14)
C04D 0.135(16) 0.127(14) 0.151(17) -0.017(13) 0.039(13) 0.036(12)
C69 0.149(11) 0.152(10) 0.161(10) -0.014(8) 0.064(8) 0.008(8)
C04H 0.138(17) 0.128(16) 0.165(17) 0.017(12) 0.019(14) -0.015(12)
C04I 0.074(12) 0.25(2) 0.085(11) 0.020(12) 0.007(9) -0.007(13)
C56 0.199(14) 0.200(13) 0.192(13) 0.006(9) 0.085(10) 0.006(10)
C04L 0.120(14) 0.152(14) 0.102(11) -0.042(10) 0.014(10) -0.011(11)
C04N 0.15(2) 0.33(3) 0.089(12) 0.010(16) 0.030(15) -0.08(2)
C04O 0.105(13) 0.21(2) 0.103(11) 0.083(13) 0.031(9) 0.055(13)
C04P 0.093(13) 0.25(2) 0.076(9) 0.008(11) 0.011(8) 0.047(15)
C04R 0.099(14) 0.23(2) 0.094(12) -0.013(13) 0.014(10) 0.045(14)
C04S 0.091(16) 0.25(2) 0.166(19) -0.011(17) 0.055(14) 0.004(16)
C04U 0.252(16) 0.158(12) 0.220(14) 0.034(13) 0.124(13) 0.020(13)
C04V 0.103(17) 0.26(3) 0.108(14) 0.024(16) 0.057(13) -0.025(18)
C18 0.154(11) 0.174(10) 0.135(9) -0.011(8) 0.064(8) 0.018(8)
C36 0.149(10) 0.148(10) 0.150(9) 0.026(8) 0.061(8) 0.009(8)
C04Z 0.112(14) 0.196(17) 0.096(10) -0.055(11) -0.006(9) -0.019(13)
C39 0.114(15) 0.108(12) 0.089(10) -0.003(9) 0.033(11) 0.014(11)
C05C 0.17(2) 0.106(14) 0.176(18) -0.066(13) 0.024(17) -0.026(15)
C24 0.172(18) 0.39(3) 0.205(17) -0.10(2) 0.095(14) -0.10(2)
C05I 0.118(16) 0.186(18) 0.156(17) -0.041(15) 0.014(13) -0.004(14)
C05K 0.115(16) 0.23(2) 0.120(14) -0.011(15) 0.010(11) 0.004(14)
C05P 0.14(2) 0.28(3) 0.19(2) -0.05(2) 0.016(17) 0.06(2)
C20 0.37(3) 0.222(19) 0.108(13) 0.009(12) 0.095(16) 0.012(18)
C13 0.204(14) 0.249(14) 0.193(13) -0.014(12) 0.093(11) -0.020(12)
C31 0.190(17) 0.183(15) 0.191(16) -0.001(13) 0.047(13) -0.015(13)
C3 0.228(17) 0.172(14) 0.186(15) -0.009(13) 0.016(14) -0.034(14)
C21 0.158(19) 0.106(11) 0.079(9) -0.002(8) 0.037(12) -0.013(11)
C49 0.38(3) 0.24(2) 0.128(13) 0.048(13) 0.103(18) 0.007(19)
C06D 0.137(19) 0.26(3) 0.176(19) -0.073(19) -0.022(15) 0.040(17)
C06F 0.097(15) 0.30(3) 0.151(16) 0.090(18) 0.049(12) 0.024(17)
C16 0.227(18) 0.160(14) 0.186(15) 0.026(12) 0.047(13) 0.016(14)
C72 0.200(16) 0.252(18) 0.204(15) -0.011(14) 0.135(13) -0.005(15)
C6 0.245(16) 0.248(15) 0.244(15) 0.039(13) 0.080(12) 0.021(13)
C11 0.268(19) 0.31(2) 0.269(18) 0.039(16) 0.079(15) 0.019(16)
C14 0.29(2) 0.29(2) 0.25(2) 0.029(16) 0.125(17) 0.055(17)
C33 0.228(18) 0.197(15) 0.162(14) -0.056(12) 0.042(13) 0.030(14)
C010 0.080(10) 0.107(11) 0.082(10) 0.005(9) 0.019(8) -0.007(8)
C011 0.083(17) 0.14(2) 0.029(8) 0.000 0.012(9) 0.000
C19 0.117(14) 0.202(16) 0.066(9) -0.003(9) 0.033(9) -0.037(12)
C47 0.25(2) 0.25(2) 0.231(19) -0.011(15) 0.098(17) -0.037(16)
C48 0.194(18) 0.226(17) 0.201(16) -0.049(14) 0.041(13) 0.024(14)
C17 0.162(14) 0.145(12) 0.124(11) 0.021(9) 0.042(10) 0.040(10)
C64 0.230(15) 0.258(15) 0.228(14) 0.014(13) 0.083(12) 0.015(13)
C42 0.110(8) 0.090(8) 0.070(6) 0.003(6) 0.039(6) -0.027(7)
C016 0.17(2) 0.162(15) 0.068(11) -0.031(10) 0.034(14) -0.029(14)
C65 0.249(16) 0.263(15) 0.258(15) -0.007(13) 0.085(12) 0.004(13)
C58 0.077(15) 0.129(19) 0.094(15) 0.000 0.038(12) 0.000
C63 0.213(10) 0.228(10) 0.205(10) 0.000(8) 0.098(8) 0.003(8)
C61 0.266(14) 0.183(11) 0.236(13) 0.028(11) 0.116(12) 0.016(12)
C018 0.085(11) 0.097(11) 0.096(11) -0.034(10) 0.018(8) -0.011(9)
C8 0.242(15) 0.270(15) 0.257(15) 0.013(13) 0.101(12) 0.045(13)
C019 0.083(12) 0.130(12) 0.063(8) -0.014(8) -0.017(8) 0.001(10)
C020 0.108(14) 0.129(12) 0.049(8) 0.009(7) -0.014(9) 0.017(10)
C52 0.23(2) 0.209(17) 0.228(18) -0.025(14) 0.076(15) 0.003(15)
C7 0.239(15) 0.232(14) 0.228(14) 0.032(12) 0.092(12) 0.031(12)
C021 0.088(12) 0.160(14) 0.086(10) 0.023(10) 0.031(9) 0.015(10)
C44 0.236(16) 0.228(16) 0.232(15) 0.000(10) 0.091(10) -0.003(10)
C023 0.093(11) 0.115(11) 0.055(8) 0.005(8) 0.012(8) -0.007(9)
C62 0.188(16) 0.224(16) 0.177(14) 0.003(13) 0.080(13) 0.026(14)
C71 0.204(15) 0.281(15) 0.154(12) -0.005(12) 0.076(11) -0.036(13)
C024 0.084(12) 0.117(12) 0.080(11) -0.002(9) -0.003(9) -0.028(10)
C025 0.067(9) 0.164(15) 0.060(8) 0.009(9) 0.009(6) 0.020(9)
C68 0.178(17) 0.298(19) 0.120(12) -0.003(13) 0.018(12) -0.094(15)
C67 0.171(14) 0.273(15) 0.140(11) 0.008(11) 0.068(10) -0.071(12)
C026 0.096(13) 0.127(12) 0.101(12) 0.055(10) 0.006(11) 0.001(10)
C53 0.224(16) 0.261(15) 0.182(13) 0.010(13) 0.043(12) -0.024(13)
C027 0.092(12) 0.085(10) 0.106(10) -0.018(8) 0.011(9) -0.010(9)
C12 0.186(10) 0.208(10) 0.179(9) -0.014(8) 0.094(8) 0.000(8)
C55 0.22(2) 0.249(19) 0.256(19) 0.027(15) 0.072(16) -0.040(15)
C29 0.183(12) 0.182(12) 0.183(11) 0.005(9) 0.065(9) -0.004(9)
C029 0.091(16) 0.21(2) 0.115(15) 0.020(14) 0.047(13) 0.016(14)
C030 0.097(12) 0.140(14) 0.075(10) 0.022(10) 0.008(8) 0.026(11)
C22 0.25(2) 0.175(15) 0.239(18) 0.007(14) 0.047(15) -0.042(15)
C23 0.225(15) 0.229(15) 0.220(14) 0.002(10) 0.096(10) -0.006(10)
C031 0.086(11) 0.181(14) 0.053(7) -0.019(9) 0.015(7) -0.023(11)
C10 0.193(18) 0.262(18) 0.174(15) 0.005(13) 0.082(14) 0.019(14)
C032 0.105(14) 0.099(11) 0.105(11) 0.025(9) 0.000(10) 0.042(10)
C033 0.107(13) 0.144(13) 0.114(11) -0.034(10) 0.055(10) 0.002(10)
C15 0.171(11) 0.180(11) 0.168(11) 0.013(9) 0.074(9) 0.018(9)
C034 0.126(16) 0.182(18) 0.114(13) -0.080(14) 0.002(12) 0.002(15)
C2 0.180(8) 0.174(8) 0.172(8) 0.011(7) 0.052(6) -0.018(7)
C035 0.081(14) 0.23(2) 0.086(11) 0.036(14) 0.020(11) 0.008(15)
C35 0.184(12) 0.180(12) 0.185(11) 0.012(9) 0.067(9) -0.005(9)
C74 0.160(15) 0.255(17) 0.186(14) -0.015(14) 0.095(13) 0.010(14)
C037 0.102(14) 0.122(12) 0.116(12) -0.006(10) 0.048(11) -0.017(11)
C60 0.284(17) 0.220(14) 0.274(16) -0.004(13) 0.112(13) 0.005(13)
C38 0.076(11) 0.125(11) 0.073(9) 0.009(7) 0.022(9) 0.011(9)
C038 0.135(15) 0.113(11) 0.090(10) -0.025(9) 0.018(9) -0.004(11)
C40 0.232(11) 0.232(11) 0.229(10) 0.025(8) 0.098(8) 0.015(8)
C039 0.102(12) 0.129(12) 0.096(10) 0.013(9) 0.019(9) 0.000(9)
C45 0.289(16) 0.230(14) 0.257(16) 0.026(13) 0.107(13) 0.010(13)
C040 0.112(14) 0.117(11) 0.106(11) 0.030(9) 0.027(9) 0.030(10)
C041 0.087(13) 0.169(15) 0.115(13) -0.011(11) -0.001(11) -0.036(11)
C41 0.24(2) 0.28(2) 0.23(2) 0.082(19) 0.090(19) 0.06(2)
C042 0.075(12) 0.136(18) 0.153(15) 0.000(13) -0.021(10) 0.014(12)
C9 0.25(2) 0.31(2) 0.220(19) -0.008(16) 0.084(16) 0.008(16)
C043 0.079(11) 0.165(14) 0.064(8) -0.008(9) 0.007(8) 0.019(10)
C4 0.203(14) 0.200(13) 0.206(13) 0.009(12) 0.032(11) 0.015(12)
C59 0.285(17) 0.219(14) 0.271(16) 0.018(13) 0.098(13) -0.010(14)
C50 0.37(3) 0.201(17) 0.094(11) 0.013(11) 0.116(15) 0.039(17)
C5 0.237(18) 0.207(16) 0.228(17) 0.035(15) 0.022(16) -0.047(15)
C046 0.103(16) 0.28(2) 0.106(12) 0.030(13) 0.057(12) -0.007(15)
C73 0.119(9) 0.141(9) 0.109(8) 0.012(7) 0.045(7) 0.019(8)
C048 0.098(12) 0.120(13) 0.097(10) -0.012(9) -0.032(9) 0.016(11)
C049 0.093(12) 0.133(12) 0.082(10) -0.010(9) 0.008(8) -0.013(10)
C27 0.166(16) 0.40(3) 0.158(14) -0.094(16) 0.098(13) -0.135(18)
C053 0.127(15) 0.235(19) 0.059(9) 0.011(10) 0.008(10) -0.061(14)
C66 0.182(19) 0.38(3) 0.182(18) -0.067(18) 0.083(15) -0.11(2)
C30 0.170(11) 0.192(11) 0.183(11) 0.000(8) 0.079(9) 0.010(9)
C061 0.092(15) 0.32(3) 0.137(15) 0.078(17) 0.026(11) -0.038(17)
C54 0.178(16) 0.148(13) 0.219(16) 0.003(12) 0.048(13) 0.030(12)
C51 0.176(10) 0.179(9) 0.187(9) 0.011(7) 0.081(8) 0.009(8)

loop_
_atom_type_symbol
_atom_type_description
_atom_type_scat_dispersion_real
_atom_type_scat_dispersion_imag
_atom_type_scat_source
C C 0.0148 0.0070 'International Tables Vol C Tables 4.2.6.8 and 6.1.1.4'
H H 0.0000 0.0000 'International Tables Vol C Tables 4.2.6.8 and 6.1.1.4'
O O 0.0412 0.0250 'International Tables Vol C Tables 4.2.6.8 and 6.1.1.4'
Ti Ti 0.3611 1.4673 'International Tables Vol C Tables 4.2.6.8 and 6.1.1.4'

loop_
_geom_angle_atom_site_label_1
_geom_angle_atom_site_label_2
_geom_angle_atom_site_label_3
_geom_angle
_geom_angle_site_symmetry_1
_geom_angle_site_symmetry_3
_geom_angle_publ_flag
O0A Ti01 Ti1 118.5(2) . . ?
O0C Ti01 Ti1 38.4(3) . . ?
O0C Ti01 O0A 82.2(4) . . ?
O0C Ti01 O0P 89.3(4) . . ?
O0M Ti01 Ti1 37.2(3) . . ?
O0M Ti01 O0A 154.9(4) . . ?
O0M Ti01 O0C 75.1(4) . . ?
O0M Ti01 O0P 91.7(4) . . ?
O0O Ti01 Ti1 100.9(3) . . ?
O0O Ti01 O0A 88.5(4) . . ?
O0O Ti01 O0C 88.8(4) . . ?
O0O Ti01 O0M 101.3(4) . . ?
O0O Ti01 O0P 165.8(4) . . ?
O0O Ti01 O09 94.8(4) . . ?
O0P Ti01 Ti1 86.2(3) . . ?
O0P Ti01 O0A 77.3(4) . . ?
O09 Ti01 Ti1 139.8(3) . . ?
O09 Ti01 O0A 98.5(4) . . ?
O09 Ti01 O0C 176.4(4) . . ?
O09 Ti01 O0M 103.6(5) . . ?
O09 Ti01 O0P 87.3(4) . . ?
Ti07 Ti1 Ti01 70.93(10) . . ?
O0C Ti1 Ti01 39.4(3) . . ?
O0C Ti1 Ti07 108.0(3) . . ?
O0C Ti1 O4 89.2(5) . . ?
O0F Ti1 Ti01 108.0(3) . . ?
O0F Ti1 Ti07 39.5(2) . . ?
O0F Ti1 O0C 146.9(4) . . ?
O0F Ti1 O0M 72.5(4) . . ?
O0F Ti1 O4 84.0(5) . . ?
O0F Ti1 O15 109.0(6) . . ?
O0M Ti1 Ti01 35.7(3) . . ?
O0M Ti1 Ti07 35.9(3) . . ?
O0M Ti1 O0C 74.6(4) . . ?
O0M Ti1 O4 82.1(6) . . ?
O4 Ti1 Ti01 88.7(5) . . ?
O4 Ti1 Ti07 70.1(5) . . ?
O014 Ti1 Ti01 111.6(4) . . ?
O014 Ti1 Ti07 128.8(4) . . ?
O014 Ti1 O0C 97.7(4) . . ?
O014 Ti1 O0F 102.0(4) . . ?
O014 Ti1 O0M 122.8(5) . . ?
O014 Ti1 O4 155.2(7) . . ?
O014 Ti1 O15 82.3(7) . . ?
O15 Ti1 Ti01 136.3(5) . . ?
O15 Ti1 Ti07 132.8(6) . . ?
O15 Ti1 O0C 99.7(6) . . ?
O15 Ti1 O0M 154.5(7) . . ?
O15 Ti1 O4 73.0(8) . . ?
O0B Ti02 Ti05 140.8(3) . . ?
O0B Ti02 O0D 105.1(4) . . ?
O0B Ti02 O0E 175.9(4) . . ?
O0B Ti02 O0G 95.8(4) . . ?
O0B Ti02 O0S 87.4(4) . . ?
O0D Ti02 Ti05 36.3(3) . . ?
O0D Ti02 O0E 73.1(4) . . ?
O0D Ti02 O0G 154.7(3) . . ?
O0D Ti02 O0S 89.3(4) . . ?
O0E Ti02 Ti05 37.0(2) . . ?
O0G Ti02 Ti05 120.3(2) . . ?
O0G Ti02 O0E 85.1(3) . . ?
O0G Ti02 O0S 77.4(3) . . ?
O0H Ti02 Ti05 102.2(3) . . ?
O0H Ti02 O0B 93.6(4) . . ?
O0H Ti02 O0D 105.1(4) . . ?
O0H Ti02 O0E 90.4(4) . . ?
O0H Ti02 O0G 87.4(4) . . ?
O0H Ti02 O0S 164.8(4) . . ?
O0S Ti02 Ti05 86.3(3) . . ?
O0S Ti02 O0E 89.0(3) . . ?
O0F Ti03 Ti07 37.4(2) . . ?
O0F Ti03 O00J 154.0(4) . . ?
O0F Ti03 O0N 86.7(4) . 2_655 ?
O0F Ti03 O0Q 74.0(4) . . ?
O00J Ti03 Ti07 119.9(2) . . ?
O00J Ti03 O0N 76.9(4) . 2_655 ?
O0N Ti03 Ti07 84.9(2) 2_655 . ?
O0Q Ti03 Ti07 36.7(3) . . ?
O0Q Ti03 O00J 85.5(4) . . ?
O0Q Ti03 O0N 88.4(4) . 2_655 ?
O00U Ti03 Ti07 140.5(3) . . ?
O00U Ti03 O0F 103.5(4) . . ?
O00U Ti03 O00J 95.9(4) . . ?
O00U Ti03 O0N 88.1(4) . 2_655 ?
O00U Ti03 O0Q 175.9(4) . . ?
O00W Ti03 Ti07 101.8(3) . . ?
O00W Ti03 O0F 105.1(4) . . ?
O00W Ti03 O00J 90.7(4) . . ?
O00W Ti03 O0N 167.5(4) . 2_655 ?
O00W Ti03 O0Q 90.7(4) . . ?
O00W Ti03 O00U 93.1(4) . . ?
O0I Ti04 Ti08 118.0(3) . . ?
O0I Ti04 O0K 77.5(4) . . ?
O0K Ti04 Ti08 83.9(3) . . ?
O0L Ti04 Ti08 37.3(3) . . ?
O0L Ti04 O0I 153.9(4) . . ?
O0L Ti04 O0K 89.1(4) . . ?
O0L Ti04 O0T 74.4(4) . . ?
O0R Ti04 Ti08 139.3(3) . . ?
O0R Ti04 O0I 97.8(4) . . ?
O0R Ti04 O0K 85.9(4) . . ?
O0R Ti04 O0L 103.5(4) . . ?
O0R Ti04 O0T 174.4(4) . . ?
O0R Ti04 O00V 92.7(4) . . ?
O0T Ti04 Ti08 37.7(2) . . ?
O0T Ti04 O0I 83.0(3) . . ?
O0T Ti04 O0K 88.8(4) . . ?
O00V Ti04 Ti08 105.6(3) . . ?
O00V Ti04 O0I 89.3(4) . . ?
O00V Ti04 O0K 166.4(4) . . ?
O00V Ti04 O0L 104.4(4) . . ?
O00V Ti04 O0T 92.9(4) . . ?
Ti08 Ti05 Ti02 69.98(9) . . ?
O0D Ti05 Ti02 35.7(2) . . ?
O0D Ti05 Ti08 35.2(2) . . ?
O0D Ti05 O1 159.5(5) . . ?
O0D Ti05 O2 89.8(6) . . ?
O0E Ti05 Ti02 40.2(3) . . ?
O0E Ti05 Ti08 108.5(3) . . ?
O0E Ti05 O0D 75.8(4) . . ?
O0E Ti05 O1 102.8(4) . . ?
O0E Ti05 O2 91.2(5) . . ?
O0L Ti05 Ti02 108.6(3) . . ?
O0L Ti05 Ti08 40.2(3) . . ?
O0L Ti05 O0D 72.9(4) . . ?
O0L Ti05 O0E 148.4(4) . . ?
O0L Ti05 O1 105.1(5) . . ?
O0L Ti05 O2 84.9(5) . . ?
O00Y Ti05 Ti02 109.9(4) . . ?
O00Y Ti05 Ti08 128.4(4) . . ?
O00Y Ti05 O0D 120.2(5) . . ?
O00Y Ti05 O0E 94.6(4) . . ?
O00Y Ti05 O0L 104.4(4) . . ?
O00Y Ti05 O1 80.2(6) . . ?
O00Y Ti05 O2 150.0(7) . . ?
O1 Ti05 Ti02 140.6(4) . . ?
O1 Ti05 Ti08 134.1(4) . . ?
O2 Ti05 Ti02 93.3(5) . . ?
O2 Ti05 Ti08 76.8(5) . . ?
O2 Ti05 O1 69.7(7) . . ?
Ti1 Ti07 Ti03 70.99(10) . . ?
O0F Ti07 Ti1 37.1(2) . . ?
O0F Ti07 Ti03 35.6(2) . . ?
O0M Ti07 Ti1 39.1(3) . . ?
O0M Ti07 Ti03 108.8(3) . . ?
O0M Ti07 O0F 73.2(4) . . ?
O0M Ti07 O0Q 147.5(4) . . ?
O0M Ti07 O6 103.9(6) . . ?
O0Q Ti07 Ti1 108.4(3) . . ?
O0Q Ti07 Ti03 39.7(3) . . ?
O0Q Ti07 O0F 75.2(4) . . ?
O6 Ti07 Ti1 122.0(6) . . ?
O6 Ti07 Ti03 128.5(5) . . ?
O6 Ti07 O0F 143.5(7) . . ?
O6 Ti07 O0Q 96.7(5) . . ?
O012 Ti07 Ti1 130.1(4) . . ?
O012 Ti07 Ti03 110.6(4) . . ?
O012 Ti07 O0F 119.4(5) . . ?
O012 Ti07 O0M 106.3(5) . . ?
O012 Ti07 O0Q 95.8(5) . . ?
O012 Ti07 O6 96.5(8) . . ?
Ti05 Ti08 Ti04 70.73(10) . . ?
O0D Ti08 Ti04 107.7(3) . . ?
O0D Ti08 Ti05 38.7(3) . . ?
O0D Ti08 O0L 73.1(4) . . ?
O0D Ti08 O0T 145.7(4) . . ?
O0D Ti08 O3 80.8(5) . . ?
O0D Ti08 O8 91.2(5) . . ?
O0L Ti08 Ti04 34.6(2) . . ?
O0L Ti08 Ti05 36.8(2) . . ?
O0L Ti08 O3 76.6(5) . . ?
O0T Ti08 Ti04 39.0(3) . . ?
O0T Ti08 Ti05 107.1(3) . . ?
O0T Ti08 O0L 73.0(4) . . ?
O0T Ti08 O3 96.6(5) . . ?
O3 Ti08 Ti04 80.7(5) . . ?
O3 Ti08 Ti05 86.1(4) . . ?
O8 Ti08 Ti04 104.1(5) . . ?
O8 Ti08 Ti05 89.1(6) . . ?
O8 Ti08 O0L 103.4(7) . . ?
O8 Ti08 O0T 91.3(5) . . ?
O8 Ti08 O3 171.7(6) . . ?
O013 Ti08 Ti04 120.9(4) . . ?
O013 Ti08 Ti05 142.1(5) . . ?
O013 Ti08 O0D 110.3(5) . . ?
O013 Ti08 O0L 137.7(6) . . ?
O013 Ti08 O0T 98.4(5) . . ?
O013 Ti08 O3 63.1(6) . . ?
O013 Ti08 O8 118.3(8) . . ?
C00X O0A Ti01 113.4(9) . . ?
C010 O0B Ti02 135.5(8) . . ?
Ti1 O0C Ti01 102.3(5) . . ?
C01K O0C Ti01 134.4(9) . . ?
C01K O0C Ti1 123.3(9) . . ?
Ti02 O0D Ti05 108.0(4) . . ?
Ti08 O0D Ti02 141.9(5) . . ?
Ti08 O0D Ti05 106.1(5) . . ?
Ti05 O0E Ti02 102.8(4) . . ?
C02P O0E Ti02 128.0(8) . . ?
C02P O0E Ti05 128.7(8) . . ?
Ti1 O0F Ti03 141.9(5) . . ?
Ti1 O0F Ti07 103.4(4) . . ?
Ti03 O0F Ti07 107.0(4) . . ?
C70 O0G Ti02 116.5(9) . . ?
C01G O0H Ti02 140.2(9) . . ?
C00X O0I Ti04 114.6(10) . . ?
C01I O00J Ti03 114.1(10) . . ?
C42 O0K Ti04 112.5(10) . . ?
Ti04 O0L Ti08 108.2(4) . . ?
Ti05 O0L Ti04 145.6(6) . . ?
Ti05 O0L Ti08 103.0(4) . . ?
Ti01 O0M Ti1 107.1(5) . . ?
Ti07 O0M Ti01 145.0(5) . . ?
Ti07 O0M Ti1 105.0(4) . . ?
C011 O0N Ti03 111.5(11) . 2_655 ?
C01S O0O Ti01 136.6(9) . . ?
C42 O0P Ti01 113.7(9) . . ?
Ti07 O0Q Ti03 103.6(5) . . ?
C57 O0Q Ti03 127.7(9) . . ?
C57 O0Q Ti07 128.4(9) . . ?
C020 O0R Ti04 133.0(9) . . ?
C58 O0S Ti02 116.2(10) . . ?
Ti08 O0T Ti04 103.4(4) . . ?
C02N O0T Ti04 134.4(10) . . ?
C02N O0T Ti08 121.8(9) . . ?
C01L O00U Ti03 132.1(9) . . ?
C01C O00V Ti04 137.4(9) . . ?
C43 O00W Ti03 141.3(10) . . ?
C01U O00Y Ti05 144.5(9) . . ?
C30 O1 Ti05 125.9(17) . . ?
C51 O2 Ti05 120.8(18) . . ?
C23 O4 Ti1 117(2) . . ?
C016 O09 Ti01 132.8(10) . . ?
C029 O012 Ti07 144.9(12) . . ?
C39 O013 Ti08 165.8(11) . . ?
C03C O014 Ti1 143.2(11) . . ?
C44 O15 Ti1 126(2) . . ?
O0A C00X O0I 126.6(15) . . ?
O0A C00X C42 116.1(14) . . ?
O0I C00X C42 117.4(14) . . ?
O0G C70 O0G 129.9(17) 2_655 . ?
O0G C70 C58 115.0(8) 2_655 . ?
O0G C70 C58 115.0(8) . . ?
C1 C34 H34 116.6 . . ?
C1 C34 C21 127(2) . . ?
C21 C34 H34 116.6 . . ?
C010 C01B C01E 118.4(12) . . ?
C010 C01B C025 116.8(13) . . ?
C025 C01B C01E 124.7(12) . . ?
O00V C01C C01D 119.0(15) . . ?
O00V C01C C02G 121.0(15) . . ?
C02G C01C C01D 120.0(15) . . ?
C01C C01D C02H 116.5(14) . . ?
C02O C01D C01C 120.3(14) . . ?
C02O C01D C02H 122.6(14) . . ?
C01B C01E H01A 107.6 . . ?
C01B C01E H01B 107.6 . . ?
H01A C01E H01B 107.0 . . ?
C37 C01E C01B 119.0(11) . . ?
C37 C01E H01A 107.6 . . ?
C37 C01E H01B 107.6 . . ?
O0H C01G C01N 121.1(16) . . ?
O0H C01G C027 115.4(15) . . ?
C01N C01G C027 123.5(17) . . ?
C01S C01H C039 120.6(16) . . ?
C02I C01H C01S 119.7(15) . . ?
C02I C01H C039 119.6(16) . . ?
O00J C01I O00J 126(2) 2_655 . ?
O00J C01I C011 117.2(10) 2_655 . ?
O00J C01I C011 117.2(10) . . ?
C01V C01J C02J 117.1(14) . . ?
C01V C01J C034 124.8(17) . . ?
C02J C01J C034 118.1(15) . . ?
O0C C01K C019 125.9(19) . . ?
O0C C01K C032 119.8(14) . . ?
C019 C01K C032 114.2(19) . . ?
O00U C01L C01T 105.7(18) . . ?
C02F C01L O00U 125.7(16) . . ?
C02F C01L C01T 128.6(16) . . ?
C01V C01M C01Z 119.4(15) . . ?
C03C C01M C01V 119.5(13) . . ?
C03C C01M C01Z 121.1(13) . . ?
C01G C01N C038 121.9(15) . . ?
C042 C01N C01G 117.0(17) . . ?
C042 C01N C038 119.9(15) . . ?
C43 C01O C04A 123.0(14) . . ?
C43 C01O C04H 119.6(15) . . ?
C04H C01O C04A 117.2(15) . . ?
C03E C01P C010 118.5(12) . . ?
C03E C01P C038 119.2(13) . . ?
C010 C01P C038 122.1(11) . . ?
C016 C01Q C02A 120.9(15) . . ?
C016 C01Q C053 120.8(15) . . ?
C053 C01Q C02A 118.2(15) . . ?
C02C C01R H01R 115.6 . . ?
C02C C01R C024 128.8(16) . . ?
C024 C01R H01R 115.6 . . ?
C01H C01S O0O 115.5(15) . . ?
C026 C01S O0O 121.9(18) . . ?
C026 C01S C01H 122.5(19) . . ?
C03F C01T C01L 125.2(16) . . ?
C03J C01T C01L 112.3(15) . . ?
C03J C01T C03F 122.5(16) . . ?
O00Y C01U C031 110.6(14) . . ?
C03G C01U O00Y 121.1(15) . . ?
C03G C01U C031 127.7(13) . . ?
C01J C01V C01M 119.6(14) . . ?
C01J C01V H01V 120.2 . . ?
C01M C01V H01V 120.2 . . ?
H01C C01X H01D 107.8 . . ?
C01Y C01X H01C 109.1 . . ?
C01Y C01X H01D 109.1 . . ?
C01Y C01X C03G 112.4(14) . . ?
C03G C01X H01C 109.1 . . ?
C03G C01X H01D 109.1 . . ?
C02P C01Y C01X 125.1(14) . . ?
C02P C01Y C04O 116.3(19) . . ?
C04O C01Y C01X 118.5(15) . . ?
C01M C01Z H01E 108.6 . . ?
C01M C01Z H01F 108.6 . . ?
C01M C01Z C019 114.5(11) . . ?
H01E C01Z H01F 107.6 . . ?
C019 C01Z H01E 108.6 . . ?
C019 C01Z H01F 108.6 . . ?
C34 C1 C2 123(2) . . ?
C32 C1 C34 115(2) . . ?
C32 C1 C2 122(2) . . ?
C01Q C02A H02A 107.4 . . ?
C01Q C02A H02B 107.4 . . ?
H02A C02A H02B 107.0 . . ?
C035 C02A C01Q 119.5(15) . . ?
C035 C02A H02A 107.4 . . ?
C035 C02A H02B 107.4 . . ?
C01R C02C C46 122(2) . . ?
C02K C02C C01R 115.6(16) . . ?
C02K C02C C46 122(2) . . ?
C03A C02D H02D 120.6 . . ?
C03A C02D C019 118.7(16) . . ?
C019 C02D H02D 120.6 . . ?
C03W C02E C03S 117.2(15) . . ?
C016 C02E C03S 120.9(18) . . ?
C016 C02E C03W 121.9(17) . . ?
C01L C02F C03T 117.6(15) . . ?
C01L C02F C04A 121.8(18) . . ?
C03T C02F C04A 119.6(15) . . ?
C01C C02G C19 122.1(16) . . ?
C01C C02G C033 121.0(15) . . ?
C19 C02G C033 115.4(14) . . ?
C01D C02H H02C 109.7 . . ?
C01D C02H H02E 109.7 . . ?
C01D C02H C02Z 109.8(12) . . ?
H02C C02H H02E 108.2 . . ?
C02Z C02H H02C 109.7 . . ?
C02Z C02H H02E 109.7 . . ?
C01H C02I H02I 119.9 . . ?
C01H C02I C03B 120.3(14) . . ?
C03B C02I H02I 119.9 . . ?
C01J C02J H02J 118.5 . . ?
C023 C02J C01J 122.9(14) . . ?
C023 C02J H02J 118.5 . . ?
C02C C02K H02K 119.3 . . ?
C02C C02K C02Z 121.4(19) . . ?
C02Z C02K H02K 119.3 . . ?
O00W C43 C01O 117.9(16) . . ?
O00W C43 C03L 122.9(15) . . ?
C01O C43 C03L 119.1(18) . . ?
C03D C02M C63 127.2(18) . . ?
C03D C02M C041 119.5(14) . . ?
C041 C02M C63 113(2) . . ?
C02Z C02N O0T 117.8(18) . . ?
C024 C02N O0T 113.8(19) . . ?
C024 C02N C02Z 127.5(16) . . ?
C01D C02O H02O 118.3 . . ?
C01D C02O C021 123.4(15) . . ?
C021 C02O H02O 118.3 . . ?
O0E C02P C01Y 113.2(16) . . ?
C030 C02P O0E 123.3(14) . . ?
C030 C02P C01Y 123.5(17) . . ?
H02F C02R H02G 107.2 . . ?
C02V C02R H02F 107.8 . . ?
C02V C02R H02G 107.8 . . ?
C031 C02R H02F 107.8 . . ?
C031 C02R H02G 107.8 . . ?
C031 C02R C02V 117.9(14) . . ?
C03D C02V C02R 125.2(15) . . ?
C03D C02V C020 118.2(15) . . ?
C020 C02V C02R 116.5(16) . . ?
C26 C57 O0Q 118.2(19) . . ?
C73 C57 O0Q 122(2) . . ?
C73 C57 C26 119(2) . . ?
H02H C02Y H02L 107.6 . . ?
C21 C02Y H02H 108.7 . . ?
C21 C02Y H02L 108.7 . . ?
C024 C02Y H02H 108.7 . . ?
C024 C02Y H02L 108.7 . . ?
C024 C02Y C21 114.3(17) . . ?
C02K C02Z C02H 118.4(19) . . ?
C02N C02Z C02H 123.8(15) . . ?
C02N C02Z C02K 117.6(17) . . ?
C1 C32 H32 116.2 . . ?
C1 C32 C37 127.5(19) . . ?
C37 C32 H32 116.2 . . ?
C02D C03A C03N 119.8(17) . . ?
C02D C03A C037 118.2(16) . . ?
C037 C03A C03N 122.0(17) . . ?
C02I C03B C25 121.6(18) . . ?
C046 C03B C02I 116.8(16) . . ?
C046 C03B C25 120.9(17) . . ?
C01M C03C O014 118.5(15) . . ?
C01M C03C C023 121.7(13) . . ?
C023 C03C O014 118.4(17) . . ?
C02M C03D C02V 123.7(14) . . ?
C02M C03D H03D 118.2 . . ?
C02V C03D H03D 118.2 . . ?
C01P C03E H03E 118.1 . . ?
C018 C03E C01P 123.7(14) . . ?
C018 C03E H03E 118.1 . . ?
C01T C03F H03A 108.3 . . ?
C01T C03F H03B 108.3 . . ?
C01T C03F C023 116.1(13) . . ?
H03A C03F H03B 107.4 . . ?
C023 C03F H03A 108.3 . . ?
C023 C03F H03B 108.3 . . ?
C01U C03G C01X 123.7(13) . . ?
C01U C03G C03U 116.1(16) . . ?
C03U C03G C01X 120.2(13) . . ?
H03C C03H H03F 107.7 . . ?
C027 C03H H03C 108.8 . . ?
C027 C03H H03F 108.8 . . ?
C030 C03H H03C 108.8 . . ?
C030 C03H H03F 108.8 . . ?
C030 C03H C027 113.9(13) . . ?
C04D C28 C15 120.0(18) . . ?
C04O C28 C04D 119.8(16) . . ?
C04O C28 C15 120.1(15) . . ?
C01T C03J H03J 116.4 . . ?
C01T C03J C048 127.2(15) . . ?
C048 C03J H03J 116.4 . . ?
C031 C03K H03K 119.7 . . ?
C043 C03K H03K 119.7 . . ?
C043 C03K C031 120.5(14) . . ?
C43 C03L C040 114.9(15) . . ?
C36 C03L C43 121.8(18) . . ?
C36 C03L C040 122.5(17) . . ?
C05I C03N C03A 116.5(18) . . ?
C05I C03N C05P 97.6(18) . . ?
C05K C03N C03A 108.7(17) . . ?
C05K C03N C05I 113(2) . . ?
C05K C03N C05P 110(2) . . ?
C05P C03N C03A 110.9(19) . . ?
H03G C03P H03H 109.5 . . ?
H03G C03P H03I 109.5 . . ?
H03H C03P H03I 109.5 . . ?
C04C C03P H03G 109.5 . . ?
C04C C03P H03H 109.5 . . ?
C04C C03P H03I 109.5 . . ?
C03B C25 C27 113.0(19) . . ?
C24 C25 C03B 104(3) . . ?
C24 C25 C27 107(3) . . ?
C24 C25 C66 114(3) . . ?
C66 C25 C03B 113(3) . . ?
C66 C25 C27 106(3) . . ?
C02E C03S H03L 106.4 . . ?
C02E C03S H03M 106.4 . . ?
H03L C03S H03M 106.5 . . ?
C026 C03S C02E 123.6(15) . . ?
C026 C03S H03L 106.4 . . ?
C026 C03S H03M 106.4 . . ?
C02F C03T H03T 120.0 . . ?
C02F C03T C048 120.0(14) . . ?
C048 C03T H03T 120.0 . . ?
C03G C03U H03U 119.1 . . ?
C043 C03U C03G 121.9(15) . . ?
C043 C03U H03U 119.1 . . ?
C57 C26 C04P 122(2) . . ?
C57 C26 C04R 122.5(18) . . ?
C04P C26 C04R 115.2(19) . . ?
C02E C03W H03N 107.2 . . ?
C02E C03W H03O 107.2 . . ?
H03N C03W H03O 106.9 . . ?
C04I C03W C02E 120.3(14) . . ?
C04I C03W H03N 107.2 . . ?
C04I C03W H03O 107.2 . . ?
C56 C03X H03X 118.7 . . ?
C56 C03X C73 123(2) . . ?
C73 C03X H03X 118.7 . . ?
H03P C03Y H03Q 109.5 . . ?
H03P C03Y H03R 109.5 . . ?
H03Q C03Y H03R 109.5 . . ?
C049 C03Y H03P 109.5 . . ?
C049 C03Y H03Q 109.5 . . ?
C049 C03Y H03R 109.5 . . ?
C32 C37 C01E 126.0(18) . . ?
C32 C37 C39 112.7(17) . . ?
C39 C37 C01E 121.2(16) . . ?
C01O C04A H04A 107.1 . . ?
C01O C04A H04B 107.1 . . ?
C02F C04A C01O 120.8(14) . . ?
C02F C04A H04A 107.1 . . ?
C02F C04A H04B 107.1 . . ?
H04A C04A H04B 106.8 . . ?
C02C C46 C50 113(2) . . ?
C20 C46 C02C 118(2) . . ?
C20 C46 C49 105(2) . . ?
C20 C46 C50 111(2) . . ?
C49 C46 C02C 111(3) . . ?
C49 C46 C50 95(2) . . ?
C03P C04C C04I 107.1(16) . . ?
C03P C04C C061 109.5(19) . . ?
C04I C04C C061 108.5(15) . . ?
C06F C04C C03P 116.0(19) . . ?
C06F C04C C04I 107.4(18) . . ?
C06F C04C C061 108.2(18) . . ?
C28 C04D H04D 119.3 . . ?
C030 C04D C28 121.4(16) . . ?
C030 C04D H04D 119.3 . . ?
C05C C69 H69 121.4 . . ?
C027 C69 H69 121.4 . . ?
C027 C69 C05C 117.2(19) . . ?
C01O C04H H04H 119.7 . . ?
C01O C04H C04U 120.5(18) . . ?
C04U C04H H04H 119.7 . . ?
C03W C04I C04C 118.5(16) . . ?
C053 C04I C03W 114.4(15) . . ?
C053 C04I C04C 125.7(17) . . ?
C03X C56 C04P 122(3) . . ?
C03X C56 C40 129(3) . . ?
C04P C56 C40 109(3) . . ?
H04C C04L H04E 109.5 . . ?
H04C C04L H04F 109.5 . . ?
H04E C04L H04F 109.5 . . ?
C049 C04L H04C 109.5 . . ?
C049 C04L H04E 109.5 . . ?
C049 C04L H04F 109.5 . . ?
C04S C04N H04N 114.1 . . ?
C04S C04N C035 132(2) . . ?
C035 C04N H04N 114.1 . . ?
C01Y C04O H04O 120.4 . . ?
C28 C04O C01Y 119.3(17) . . ?
C28 C04O H04O 120.4 . . ?
C26 C04P H04P 123.5 . . ?
C56 C04P C26 113(2) . . ?
C56 C04P H04P 123.5 . . ?
C26 C04R H04G 108.7 . . ?
C26 C04R H04I 108.7 . . ?
H04G C04R H04I 107.6 . . ?
C04V C04R C26 114.4(16) . . ?
C04V C04R H04G 108.7 . . ?
C04V C04R H04I 108.7 . . ?
C04N C04S C18 114(2) . . ?
C04N C04S C41 119(2) . . ?
C18 C04S C41 126(2) . . ?
C36 C04U C04H 116.0(19) . . ?
C36 C04U C61 112(2) . . ?
C61 C04U C04H 131(2) . . ?
C18 C04V C04R 118(2) . . ?
C18 C04V C029 118(2) . . ?
C029 C04V C04R 123(2) . . ?
C04S C18 H18 119.2 . . ?
C04V C18 C04S 122(2) . . ?
C04V C18 H18 119.2 . . ?
C03L C36 H36 119.2 . . ?
C04U C36 C03L 121.6(19) . . ?
C04U C36 H36 119.2 . . ?
H04J C04Z H04K 109.5 . . ?
H04J C04Z H04L 109.5 . . ?
H04K C04Z H04L 109.5 . . ?
C049 C04Z H04J 109.5 . . ?
C049 C04Z H04K 109.5 . . ?
C049 C04Z H04L 109.5 . . ?
O013 C39 C21 112.6(17) . . ?
C37 C39 O013 118.4(16) . . ?
C37 C39 C21 128.5(17) . . ?
C69 C05C C35 110(2) . . ?
C042 C05C C69 116.0(19) . . ?
C042 C05C C35 134(2) . . ?
C25 C24 H24A 106.8 . . ?
C25 C24 H24B 111.6 . . ?
C25 C24 H24C 109.9 . . ?
H24A C24 H24B 109.5 . . ?
H24A C24 H24C 109.4 . . ?
H24B C24 H24C 109.5 . . ?
C03N C05I H05A 109.5 . . ?
C03N C05I H05B 109.5 . . ?
C03N C05I H05C 109.5 . . ?
H05A C05I H05B 109.5 . . ?
H05A C05I H05C 109.5 . . ?
H05B C05I H05C 109.5 . . ?
C03N C05K H05D 109.5 . . ?
C03N C05K H05E 109.5 . . ?
C03N C05K H05F 109.5 . . ?
H05D C05K H05E 109.5 . . ?
H05D C05K H05F 109.5 . . ?
H05E C05K H05F 109.5 . . ?
C03N C05P H05G 109.5 . . ?
C03N C05P H05H 109.5 . . ?
C03N C05P H05I 109.5 . . ?
H05G C05P H05H 109.5 . . ?
H05G C05P H05I 109.5 . . ?
H05H C05P H05I 109.5 . . ?
C46 C20 H20A 109.5 . . ?
C46 C20 H20B 109.5 . . ?
C46 C20 H20C 109.5 . . ?
H20A C20 H20B 109.5 . . ?
H20A C20 H20C 109.5 . . ?
H20B C20 H20C 109.5 . . ?
H13A C13 H13B 109.5 . . ?
H13A C13 H13C 109.5 . . ?
H13B C13 H13C 109.5 . . ?
C12 C13 H13A 109.5 . . ?
C12 C13 H13B 109.5 . . ?
C12 C13 H13C 109.5 . . ?
H31A C31 H31B 109.5 . . ?
H31A C31 H31C 109.5 . . ?
H31B C31 H31C 109.5 . . ?
C35 C31 H31A 109.5 . . ?
C35 C31 H31B 109.5 . . ?
C35 C31 H31C 109.5 . . ?
H3A C3 H3B 109.5 . . ?
H3A C3 H3C 109.5 . . ?
H3B C3 H3C 109.5 . . ?
C2 C3 H3A 109.5 . . ?
C2 C3 H3B 109.5 . . ?
C2 C3 H3C 109.5 . . ?
C34 C21 C02Y 123.1(16) . . ?
C34 C21 C39 109.0(19) . . ?
C39 C21 C02Y 126.9(16) . . ?
C46 C49 H49A 107.8 . . ?
C46 C49 H49B 108.5 . . ?
C46 C49 H49C 112.0 . . ?
H49A C49 H49B 109.4 . . ?
H49A C49 H49C 109.5 . . ?
H49B C49 H49C 109.5 . . ?
H06A C06D H06B 109.5 . . ?
H06A C06D H06C 109.5 . . ?
H06B C06D H06C 109.5 . . ?
C29 C06D H06A 107.5 . . ?
C29 C06D H06B 110.4 . . ?
C29 C06D H06C 110.4 . . ?
C04C C06F H06D 109.5 . . ?
C04C C06F H06E 109.5 . . ?
C04C C06F H06F 109.5 . . ?
H06D C06F H06E 109.5 . . ?
H06D C06F H06F 109.5 . . ?
H06E C06F H06F 109.5 . . ?
H16A C16 H16B 109.5 . . ?
H16A C16 H16C 109.5 . . ?
H16B C16 H16C 109.5 . . ?
C15 C16 H16A 109.5 . . ?
C15 C16 H16B 109.5 . . ?
C15 C16 H16C 109.5 . . ?
H72A C72 H72B 109.5 . . ?
H72A C72 H72C 109.5 . . ?
H72B C72 H72C 109.5 . . ?
C12 C72 H72A 111.8 . . ?
C12 C72 H72B 108.5 . . ?
C12 C72 H72C 108.1 . . ?
H6A C6 H6B 109.4 . . ?
H6A C6 H6C 109.5 . . ?
H6B C6 H6C 109.6 . . ?
C40 C6 H6A 107.4 . . ?
C40 C6 H6B 105.8 . . ?
C40 C6 H6C 115.0 . . ?
H11A C11 H11B 109.5 . . ?
H11A C11 H11C 109.4 . . ?
H11B C11 H11C 109.4 . . ?
C41 C11 H11A 111.8 . . ?
C41 C11 H11B 112.1 . . ?
C41 C11 H11C 104.4 . . ?
H14A C14 H14B 109.5 . . ?
H14A C14 H14C 109.5 . . ?
H14B C14 H14C 109.5 . . ?
C15 C14 H14A 109.5 . . ?
C15 C14 H14B 109.5 . . ?
C15 C14 H14C 109.5 . . ?
H33A C33 H33B 109.5 . . ?
H33A C33 H33C 109.5 . . ?
H33B C33 H33C 109.5 . . ?
C034 C33 H33A 109.5 . . ?
C034 C33 H33B 109.5 . . ?
C034 C33 H33C 109.5 . . ?
O0B C010 C01B 120.8(13) . . ?
O0B C010 C01P 120.7(11) . . ?
C01B C010 C01P 117.7(12) . . ?
O0N C011 O0N 119(2) 2_655 . ?
O0N C011 C01I 120.4(11) 2_655 . ?
O0N C011 C01I 120.4(11) . . ?
C02G C19 H19 121.2 . . ?
C02G C19 C021 117.6(15) . . ?
C021 C19 H19 121.2 . . ?
H47A C47 H47B 109.5 . . ?
H47A C47 H47C 109.5 . . ?
H47B C47 H47C 109.5 . . ?
C034 C47 H47A 109.5 . . ?
C034 C47 H47B 109.5 . . ?
C034 C47 H47C 109.5 . . ?
H48A C48 H48B 109.5 . . ?
H48A C48 H48C 109.5 . . ?
H48B C48 H48C 109.5 . . ?
C034 C48 H48A 109.5 . . ?
C034 C48 H48B 109.5 . . ?
C034 C48 H48C 109.5 . . ?
H17A C17 H17B 109.5 . . ?
H17A C17 H17C 109.5 . . ?
H17B C17 H17C 109.5 . . ?
C15 C17 H17A 109.5 . . ?
C15 C17 H17B 109.5 . . ?
C15 C17 H17C 109.5 . . ?
H64A C64 H64B 109.5 . . ?
H64A C64 H64C 109.5 . . ?
H64B C64 H64C 109.4 . . ?
C63 C64 H64A 104.8 . . ?
C63 C64 H64B 101.6 . . ?
C63 C64 H64C 121.4 . . ?
O0K C42 C00X 118.0(15) . . ?
O0P C42 O0K 122.6(15) . . ?
O0P C42 C00X 119.4(13) . . ?
O09 C016 C01Q 117.3(17) . . ?
C02E C016 O09 125(2) . . ?
C02E C016 C01Q 117.7(17) . . ?
H65A C65 H65B 109.5 . . ?
H65A C65 H65C 109.5 . . ?
H65B C65 H65C 109.5 . . ?
C63 C65 H65A 109.5 . . ?
C63 C65 H65B 109.5 . . ?
C63 C65 H65C 109.5 . . ?
O0S C58 O0S 131(2) . 2_655 ?
O0S C58 C70 114.5(10) . . ?
O0S C58 C70 114.5(10) 2_655 . ?
C02M C63 C64 110(2) . . ?
C02M C63 C62 112(2) . . ?
C65 C63 C02M 112(3) . . ?
C65 C63 C64 102(2) . . ?
C65 C63 C62 115(3) . . ?
C62 C63 C64 106(2) . . ?
C04U C61 C45 117(2) . . ?
C60 C61 C04U 105.1(19) . . ?
C60 C61 C45 121.8(12) . . ?
C59 C61 C04U 100(2) . . ?
C59 C61 C60 101(2) . . ?
C59 C61 C45 108.5(10) . . ?
C03E C018 C025 118.5(13) . . ?
C03E C018 C049 125.2(14) . . ?
C025 C018 C049 116.0(15) . . ?
H8A C8 H8B 109.5 . . ?
H8A C8 H8C 109.5 . . ?
H8B C8 H8C 109.5 . . ?
C40 C8 H8A 108.9 . . ?
C40 C8 H8B 110.4 . . ?
C40 C8 H8C 109.1 . . ?
C01K C019 C01Z 114.6(16) . . ?
C01K C019 C02D 125.6(18) . . ?
C02D C019 C01Z 119.7(14) . . ?
O0R C020 C02V 116.8(18) . . ?
C38 C020 O0R 122.5(14) . . ?
C38 C020 C02V 120.6(14) . . ?
H52A C52 H52B 109.5 . . ?
H52A C52 H52C 109.5 . . ?
H52B C52 H52C 109.5 . . ?
C35 C52 H52A 109.5 . . ?
C35 C52 H52B 109.5 . . ?
C35 C52 H52C 109.5 . . ?
H7A C7 H7B 109.5 . . ?
H7A C7 H7C 109.5 . . ?
H7B C7 H7C 109.5 . . ?
C40 C7 H7A 109.5 . . ?
C40 C7 H7B 109.5 . . ?
C40 C7 H7C 109.5 . . ?
C02O C021 C19 116.0(15) . . ?
C02O C021 C12 122.5(19) . . ?
C19 C021 C12 120.5(18) . . ?
O15 C44 C23 109(3) . . ?
O23 C44 O15 118(3) . . ?
O23 C44 C23 133(2) . . ?
C02J C023 C03C 118.9(15) . . ?
C02J C023 C03F 122.9(13) . . ?
C03C C023 C03F 118.0(13) . . ?
C63 C62 H62A 109.5 . . ?
C63 C62 H62B 109.5 . . ?
C63 C62 H62C 109.5 . . ?
H62A C62 H62B 109.5 . . ?
H62A C62 H62C 109.5 . . ?
H62B C62 H62C 109.5 . . ?
H71A C71 H71B 109.5 . . ?
H71A C71 H71C 109.5 . . ?
H71B C71 H71C 109.5 . . ?
C67 C71 H71A 107.3 . . ?
C67 C71 H71B 114.3 . . ?
C67 C71 H71C 106.7 . . ?
C02N C024 C01R 108.4(18) . . ?
C02N C024 C02Y 128.6(17) . . ?
C02Y C024 C01R 122.9(17) . . ?
C01B C025 H025 118.3 . . ?
C018 C025 C01B 123.3(13) . . ?
C018 C025 H025 118.3 . . ?
H68A C68 H68B 109.5 . . ?
H68A C68 H68C 109.5 . . ?
H68B C68 H68C 109.5 . . ?
C67 C68 H68A 109.5 . . ?
C67 C68 H68B 109.5 . . ?
C67 C68 H68C 109.5 . . ?
C71 C67 C53 105(2) . . ?
C71 C67 C043 107.2(19) . . ?
C68 C67 C71 123(2) . . ?
C68 C67 C53 99(2) . . ?
C68 C67 C043 119.0(18) . . ?
C043 C67 C53 100.0(19) . . ?
C01S C026 C03S 120.5(17) . . ?
C01S C026 C046 120.2(18) . . ?
C046 C026 C03S 118.2(18) . . ?
C67 C53 H53A 109.5 . . ?
C67 C53 H53B 109.5 . . ?
C67 C53 H53C 109.5 . . ?
H53A C53 H53B 109.5 . . ?
H53A C53 H53C 109.5 . . ?
H53B C53 H53C 109.5 . . ?
C01G C027 C03H 122.5(14) . . ?
C01G C027 C69 116.5(16) . . ?
C69 C027 C03H 119.3(16) . . ?
C13 C12 C72 117(2) . . ?
C13 C12 C021 115(2) . . ?
C13 C12 C74 96.5(16) . . ?
C72 C12 C021 114(2) . . ?
C72 C12 C74 105(2) . . ?
C021 C12 C74 105(2) . . ?
H55A C55 H55B 109.5 . . ?
H55A C55 H55C 109.5 . . ?
H55B C55 H55C 109.5 . . ?
C29 C55 H55A 109.5 . . ?
C29 C55 H55B 109.5 . . ?
C29 C55 H55C 109.5 . . ?
C55 C29 C06D 112(2) . . ?
C048 C29 C06D 111(2) . . ?
C048 C29 C55 113(2) . . ?
C048 C29 C54 116(2) . . ?
C54 C29 C06D 103(2) . . ?
C54 C29 C55 101(2) . . ?
O012 C029 C04V 119(2) . . ?
O012 C029 C035 111.7(18) . . ?
C04V C029 C035 129(2) . . ?
C02P C030 C03H 124.9(15) . . ?
C02P C030 C04D 119.4(16) . . ?
C04D C030 C03H 115.7(18) . . ?
H22A C22 H22B 109.5 . . ?
H22A C22 H22C 109.5 . . ?
H22B C22 H22C 109.5 . . ?
C35 C22 H22A 109.5 . . ?
C35 C22 H22B 109.5 . . ?
C35 C22 H22C 109.5 . . ?
O4 C23 O7 127(3) . . ?
O4 C23 C44 112(3) . . ?
O7 C23 C44 114.2(18) . . ?
C02R C031 C01U 124.5(11) . . ?
C03K C031 C01U 112.7(13) . . ?
C03K C031 C02R 122.8(14) . . ?
H10A C10 H10B 109.5 . . ?
H10A C10 H10C 109.5 . . ?
H10B C10 H10C 109.5 . . ?
C41 C10 H10A 109.5 . . ?
C41 C10 H10B 109.5 . . ?
C41 C10 H10C 109.5 . . ?
C01K C032 C039 122.7(16) . . ?
C037 C032 C01K 121.9(15) . . ?
C037 C032 C039 115.2(18) . . ?
C02G C033 H03S 107.3 . . ?
C02G C033 H03V 107.3 . . ?
H03S C033 H03V 106.9 . . ?
C38 C033 C02G 120.3(13) . . ?
C38 C033 H03S 107.3 . . ?
C38 C033 H03V 107.3 . . ?
C16 C15 C28 107.7(18) . . ?
C16 C15 C14 98(2) . . ?
C16 C15 C17 114(2) . . ?
C14 C15 C28 111(2) . . ?
C14 C15 C17 113(2) . . ?
C17 C15 C28 112.0(17) . . ?
C01J C034 C48 119(2) . . ?
C33 C034 C01J 112.5(16) . . ?
C33 C034 C48 106.4(18) . . ?
C47 C034 C01J 113(2) . . ?
C47 C034 C33 99(2) . . ?
C47 C034 C48 104.3(19) . . ?
C3 C2 C1 104.9(17) . . ?
C3 C2 C4 99(2) . . ?
C3 C2 C5 124(2) . . ?
C4 C2 C1 106(2) . . ?
C5 C2 C1 120(2) . . ?
C5 C2 C4 98.7(9) . . ?
C02A C035 C04N 128(2) . . ?
C02A C035 C029 127.5(17) . . ?
C029 C035 C04N 104(2) . . ?
C31 C35 C05C 113(2) . . ?
C52 C35 C05C 107(2) . . ?
C52 C35 C31 123(2) . . ?
C22 C35 C05C 109(2) . . ?
C22 C35 C31 103(2) . . ?
C22 C35 C52 100(2) . . ?
C12 C74 H74A 109.5 . . ?
C12 C74 H74B 109.5 . . ?
C12 C74 H74C 109.5 . . ?
H74A C74 H74B 109.5 . . ?
H74A C74 H74C 109.5 . . ?
H74B C74 H74C 109.5 . . ?
C03A C037 H037 119.3 . . ?
C032 C037 C03A 121.3(15) . . ?
C032 C037 H037 119.3 . . ?
C61 C60 H60A 91.9 . . ?
C61 C60 H60B 116.6 . . ?
C61 C60 H60C 118.2 . . ?
H60A C60 H60B 109.4 . . ?
H60A C60 H60C 109.5 . . ?
H60B C60 H60C 109.5 . . ?
C020 C38 C033 121.6(14) . . ?
C041 C38 C020 120.3(14) . . ?
C041 C38 C033 117.5(17) . . ?
C01N C038 C01P 121.2(14) . . ?
C01N C038 H03W 107.0 . . ?
C01N C038 H03Y 107.0 . . ?
C01P C038 H03W 107.0 . . ?
C01P C038 H03Y 107.0 . . ?
H03W C038 H03Y 106.8 . . ?
C6 C40 C56 114(3) . . ?
C6 C40 C7 103(3) . . ?
C8 C40 C56 101(3) . . ?
C8 C40 C6 129(3) . . ?
C8 C40 C7 106(2) . . ?
C7 C40 C56 101(2) . . ?
C01H C039 C032 108.9(12) . . ?
C01H C039 H03Z 109.9 . . ?
C01H C039 H 109.9 . . ?
C032 C039 H03Z 109.9 . . ?
C032 C039 H 109.9 . . ?
H03Z C039 H 108.3 . . ?
C61 C45 H45A 109.5 . . ?
C61 C45 H45B 109.5 . . ?
C61 C45 H45C 109.5 . . ?
H45A C45 H45B 109.5 . . ?
H45A C45 H45C 109.5 . . ?
H45B C45 H45C 109.5 . . ?
C03L C040 H04M 108.7 . . ?
C03L C040 H04Q 108.7 . . ?
H04M C040 H04Q 107.6 . . ?
C73 C040 C03L 114.2(14) . . ?
C73 C040 H04M 108.7 . . ?
C73 C040 H04Q 108.7 . . ?
C02M C041 H041 121.3 . . ?
C38 C041 C02M 117.3(18) . . ?
C38 C041 H041 121.3 . . ?
C11 C41 C04S 104(2) . . ?
C11 C41 C9 115(2) . . ?
C10 C41 C04S 103(2) . . ?
C10 C41 C11 97.8(9) . . ?
C10 C41 C9 127(3) . . ?
C9 C41 C04S 106(2) . . ?
C01N C042 C05C 129.4(19) . . ?
C01N C042 H042 115.3 . . ?
C05C C042 H042 115.3 . . ?
C41 C9 H9A 113.7 . . ?
C41 C9 H9B 95.2 . . ?
C41 C9 H9C 118.3 . . ?
H9A C9 H9B 109.5 . . ?
H9A C9 H9C 109.5 . . ?
H9B C9 H9C 109.5 . . ?
C03K C043 C67 116.6(15) . . ?
C03U C043 C03K 120.6(13) . . ?
C03U C043 C67 122.4(16) . . ?
C2 C4 H4A 111.0 . . ?
C2 C4 H4B 110.1 . . ?
C2 C4 H4C 107.3 . . ?
H4A C4 H4B 109.4 . . ?
H4A C4 H4C 109.5 . . ?
H4B C4 H4C 109.5 . . ?
C61 C59 H59A 108.9 . . ?
C61 C59 H59B 103.3 . . ?
C61 C59 H59C 115.9 . . ?
H59A C59 H59B 109.5 . . ?
H59A C59 H59C 109.5 . . ?
H59B C59 H59C 109.5 . . ?
C46 C50 H50A 111.2 . . ?
C46 C50 H50B 107.9 . . ?
C46 C50 H50C 109.3 . . ?
H50A C50 H50B 109.5 . . ?
H50A C50 H50C 109.5 . . ?
H50B C50 H50C 109.5 . . ?
C2 C5 H5A 110.6 . . ?
C2 C5 H5B 111.6 . . ?
C2 C5 H5C 106.2 . . ?
H5A C5 H5B 109.5 . . ?
H5A C5 H5C 109.4 . . ?
H5B C5 H5C 109.5 . . ?
C03B C046 C026 119.7(17) . . ?
C03B C046 H046 120.1 . . ?
C026 C046 H046 120.1 . . ?
C57 C73 C03X 120(2) . . ?
C57 C73 C040 121.3(19) . . ?
C03X C73 C040 118.4(19) . . ?
C03J C048 C03T 113.9(14) . . ?
C29 C048 C03J 129.5(18) . . ?
C29 C048 C03T 116.6(17) . . ?
C03Y C049 C04L 113.5(14) . . ?
C03Y C049 C04Z 112.4(15) . . ?
C03Y C049 C018 118.5(13) . . ?
C04L C049 C04Z 105.3(13) . . ?
C04L C049 C018 104.7(12) . . ?
C018 C049 C04Z 100.9(12) . . ?
C25 C27 H27A 109.5 . . ?
C25 C27 H27B 109.5 . . ?
C25 C27 H27C 109.5 . . ?
H27A C27 H27B 109.5 . . ?
H27A C27 H27C 109.5 . . ?
H27B C27 H27C 109.5 . . ?
C01Q C053 H05J 106.7 . . ?
C01Q C053 H05K 106.7 . . ?
C04I C053 C01Q 122.6(17) . . ?
C04I C053 H05J 106.7 . . ?
C04I C053 H05K 106.7 . . ?
H05J C053 H05K 106.6 . . ?
C25 C66 H66A 109.5 . . ?
C25 C66 H66B 109.5 . . ?
C25 C66 H66C 109.5 . . ?
H66A C66 H66B 109.5 . . ?
H66A C66 H66C 109.5 . . ?
H66B C66 H66C 109.5 . . ?
O1 C30 C51 107(2) . . ?
O5 C30 O1 119(2) . . ?
O5 C30 C51 133(2) . . ?
C04C C061 H06G 109.5 . . ?
C04C C061 H06H 109.5 . . ?
C04C C061 H06I 109.5 . . ?
H06G C061 H06H 109.5 . . ?
H06G C061 H06I 109.5 . . ?
H06H C061 H06I 109.5 . . ?
C29 C54 H54A 109.5 . . ?
C29 C54 H54B 109.5 . . ?
C29 C54 H54C 109.5 . . ?
H54A C54 H54B 109.5 . . ?
H54A C54 H54C 109.5 . . ?
H54B C54 H54C 109.5 . . ?
O2 C51 O17 126(2) . . ?
O2 C51 C30 116(3) . . ?
O17 C51 C30 117.9(18) . . ?

loop_
_geom_bond_atom_site_label_1
_geom_bond_atom_site_label_2
_geom_bond_distance
_geom_bond_site_symmetry_2
_geom_bond_publ_flag
Ti01 Ti1 3.181(4) . ?
Ti01 O0A 2.123(9) . ?
Ti01 O0C 2.064(10) . ?
Ti01 O0M 1.942(9) . ?
Ti01 O0O 1.799(9) . ?
Ti01 O0P 2.087(9) . ?
Ti01 O09 1.831(8) . ?
Ti1 Ti07 3.079(5) . ?
Ti1 O0C 2.021(10) . ?
Ti1 O0F 1.908(9) . ?
Ti1 O0M 2.011(10) . ?
Ti1 O4 2.062(15) . ?
Ti1 O014 1.762(9) . ?
Ti1 O15 1.940(16) . ?
Ti02 Ti05 3.216(5) . ?
Ti02 O0B 1.831(8) . ?
Ti02 O0D 1.974(9) . ?
Ti02 O0E 2.129(10) . ?
Ti02 O0G 2.093(8) . ?
Ti02 O0H 1.808(10) . ?
Ti02 O0S 2.098(8) . ?
Ti03 Ti07 3.171(4) . ?
Ti03 O0F 1.932(8) . ?
Ti03 O00J 2.133(10) . ?
Ti03 O0N 2.144(10) 2_655 ?
Ti03 O0Q 2.082(9) . ?
Ti03 O00U 1.859(9) . ?
Ti03 O00W 1.787(10) . ?
Ti04 Ti08 3.192(5) . ?
Ti04 O0I 2.132(9) . ?
Ti04 O0K 2.137(10) . ?
Ti04 O0L 1.906(9) . ?
Ti04 O0R 1.844(9) . ?
Ti04 O0T 2.063(9) . ?
Ti04 O00V 1.859(11) . ?
Ti05 Ti08 3.071(4) . ?
Ti05 O0D 2.000(10) . ?
Ti05 O0E 1.984(9) . ?
Ti05 O0L 1.889(8) . ?
Ti05 O00Y 1.737(9) . ?
Ti05 O1 2.091(15) . ?
Ti05 O2 2.088(15) . ?
Ti07 O0F 2.013(8) . ?
Ti07 O0M 1.868(10) . ?
Ti07 O0Q 1.951(10) . ?
Ti07 O6 1.94(2) . ?
Ti07 O012 1.754(12) . ?
Ti08 O0D 1.841(8) . ?
Ti08 O0L 2.034(10) . ?
Ti08 O0T 2.005(9) . ?
Ti08 O3 2.440(19) . ?
Ti08 O8 1.851(15) . ?
Ti08 O013 1.700(13) . ?
O0A C00X 1.242(15) . ?
O0B C010 1.348(14) . ?
O0C C01K 1.35(2) . ?
O0E C02P 1.395(19) . ?
O0G C70 1.242(10) . ?
O0H C01G 1.344(17) . ?
O0I C00X 1.256(15) . ?
O00J C01I 1.263(11) . ?
O0K C42 1.298(14) . ?
O0N Ti03 2.144(10) 2_655 ?
O0N C011 1.277(13) . ?
O0O C01S 1.38(2) . ?
O0P C42 1.218(16) . ?
O0Q C57 1.45(2) . ?
O0R C020 1.407(17) . ?
O0S C58 1.250(12) . ?
O0T C02N 1.493(18) . ?
O00U C01L 1.44(2) . ?
O00V C01C 1.282(15) . ?
O00W C43 1.314(18) . ?
O00Y C01U 1.433(16) . ?
O1 C30 1.274(10) . ?
O2 C51 1.272(10) . ?
O4 C23 1.283(10) . ?
O5 C30 1.20(3) . ?
O7 C23 1.32(3) . ?
O09 C016 1.341(19) . ?
O012 C029 1.39(2) . ?
O013 C39 1.422(18) . ?
O014 C03C 1.430(17) . ?
O15 C44 1.269(10) . ?
O17 C51 1.28(2) . ?
O23 C44 1.25(3) . ?
C00X C42 1.49(2) . ?
C70 O0G 1.242(10) 2_655 ?
C70 C58 1.58(3) . ?
C34 H34 0.9500 . ?
C34 C1 1.36(2) . ?
C34 C21 1.42(2) . ?
C01B C01E 1.521(17) . ?
C01B C010 1.396(17) . ?
C01B C025 1.432(18) . ?
C01C C01D 1.373(19) . ?
C01C C02G 1.345(19) . ?
C01D C02H 1.564(19) . ?
C01D C02O 1.33(2) . ?
C01E H01A 0.9900 . ?
C01E H01B 0.9900 . ?
C01E C37 1.50(2) . ?
C01G C01N 1.34(2) . ?
C01G C027 1.38(2) . ?
C01H C01S 1.38(2) . ?
C01H C02I 1.37(2) . ?
C01H C039 1.554(19) . ?
C01I O00J 1.263(11) 2_655 ?
C01I C011 1.44(3) . ?
C01J C01V 1.400(19) . ?
C01J C02J 1.40(2) . ?
C01J C034 1.49(2) . ?
C01K C019 1.39(2) . ?
C01K C032 1.42(2) . ?
C01L C01T 1.48(2) . ?
C01L C02F 1.25(2) . ?
C01M C01V 1.405(18) . ?
C01M C01Z 1.500(18) . ?
C01M C03C 1.33(2) . ?
C01N C038 1.55(2) . ?
C01N C042 1.28(2) . ?
C01O C43 1.349(19) . ?
C01O C04A 1.595(19) . ?
C01O C04H 1.47(2) . ?
C01P C03E 1.390(17) . ?
C01P C010 1.456(17) . ?
C01P C038 1.545(18) . ?
C01Q C02A 1.52(2) . ?
C01Q C016 1.39(2) . ?
C01Q C053 1.41(2) . ?
C01R H01R 0.9500 . ?
C01R C02C 1.39(2) . ?
C01R C024 1.46(2) . ?
C01S C026 1.34(2) . ?
C01T C03F 1.408(19) . ?
C01T C03J 1.30(2) . ?
C01U C03G 1.299(19) . ?
C01U C031 1.52(2) . ?
C01V H01V 0.9500 . ?
C01X H01C 0.9900 . ?
C01X H01D 0.9900 . ?
C01X C01Y 1.46(2) . ?
C01X C03G 1.48(2) . ?
C01Y C02P 1.45(2) . ?
C01Y C04O 1.47(2) . ?
C01Z H01E 0.9900 . ?
C01Z H01F 0.9900 . ?
C01Z C019 1.59(2) . ?
C1 C32 1.35(2) . ?
C1 C2 1.51(3) . ?
C02A H02A 0.9900 . ?
C02A H02B 0.9900 . ?
C02A C035 1.34(2) . ?
C02C C02K 1.37(2) . ?
C02C C46 1.50(2) . ?
C02D H02D 0.9500 . ?
C02D C03A 1.36(2) . ?
C02D C019 1.45(2) . ?
C02E C03S 1.59(2) . ?
C02E C03W 1.44(2) . ?
C02E C016 1.34(2) . ?
C02F C03T 1.43(2) . ?
C02F C04A 1.49(2) . ?
C02G C19 1.41(2) . ?
C02G C033 1.56(2) . ?
C02H H02C 0.9900 . ?
C02H H02E 0.9900 . ?
C02H C02Z 1.59(2) . ?
C02I H02I 0.9500 . ?
C02I C03B 1.47(2) . ?
C02J H02J 0.9500 . ?
C02J C023 1.314(19) . ?
C02K H02K 0.9500 . ?
C02K C02Z 1.40(2) . ?
C43 C03L 1.36(2) . ?
C02M C03D 1.32(2) . ?
C02M C63 1.49(3) . ?
C02M C041 1.48(2) . ?
C02N C02Z 1.40(2) . ?
C02N C024 1.38(2) . ?
C02O H02O 0.9500 . ?
C02O C021 1.40(2) . ?
C02P C030 1.34(2) . ?
C02R H02F 0.9900 . ?
C02R H02G 0.9900 . ?
C02R C02V 1.57(2) . ?
C02R C031 1.460(19) . ?
C02V C03D 1.32(2) . ?
C02V C020 1.43(2) . ?
C57 C26 1.40(2) . ?
C57 C73 1.34(2) . ?
C02Y H02H 0.9900 . ?
C02Y H02L 0.9900 . ?
C02Y C21 1.46(2) . ?
C02Y C024 1.41(2) . ?
C32 H32 0.9500 . ?
C32 C37 1.36(2) . ?
C03A C03N 1.52(3) . ?
C03A C037 1.452(10) . ?
C03B C25 1.56(3) . ?
C03B C046 1.39(2) . ?
C03C C023 1.39(2) . ?
C03D H03D 0.9500 . ?
C03E H03E 0.9500 . ?
C03E C018 1.301(18) . ?
C03F H03A 0.9900 . ?
C03F H03B 0.9900 . ?
C03F C023 1.63(2) . ?
C03G C03U 1.47(2) . ?
C03H H03C 0.9900 . ?
C03H H03F 0.9900 . ?
C03H C027 1.57(2) . ?
C03H C030 1.51(2) . ?
C28 C04D 1.45(2) . ?
C28 C04O 1.38(2) . ?
C28 C15 1.58(3) . ?
C03J H03J 0.9500 . ?
C03J C048 1.44(2) . ?
C03K H03K 0.9500 . ?
C03K C031 1.464(18) . ?
C03K C043 1.43(2) . ?
C03L C36 1.38(2) . ?
C03L C040 1.60(2) . ?
C03N C05I 1.46(2) . ?
C03N C05K 1.46(3) . ?
C03N C05P 1.465(10) . ?
C03P H03G 0.9800 . ?
C03P H03H 0.9800 . ?
C03P H03I 0.9800 . ?
C03P C04C 1.43(2) . ?
C25 C24 1.52(4) . ?
C25 C27 1.57(3) . ?
C25 C66 1.54(4) . ?
C03S H03L 0.9900 . ?
C03S H03M 0.9900 . ?
C03S C026 1.57(2) . ?
C03T H03T 0.9500 . ?
C03T C048 1.47(2) . ?
C03U H03U 0.9500 . ?
C03U C043 1.39(2) . ?
C26 C04P 1.47(2) . ?
C26 C04R 1.54(2) . ?
C03W H03N 0.9900 . ?
C03W H03O 0.9900 . ?
C03W C04I 1.430(10) . ?
C03X H03X 0.9500 . ?
C03X C56 1.32(3) . ?
C03X C73 1.40(3) . ?
C03Y H03P 0.9800 . ?
C03Y H03Q 0.9800 . ?
C03Y H03R 0.9800 . ?
C03Y C049 1.402(19) . ?
C37 C39 1.36(2) . ?
C04A H04A 0.9900 . ?
C04A H04B 0.9900 . ?
C46 C20 1.38(3) . ?
C46 C49 1.48(4) . ?
C46 C50 1.57(3) . ?
C04C C04I 1.55(2) . ?
C04C C06F 1.40(2) . ?
C04C C061 1.58(3) . ?
C04D H04D 0.9500 . ?
C04D C030 1.38(2) . ?
C69 H69 0.9500 . ?
C69 C05C 1.46(3) . ?
C69 C027 1.43(2) . ?
C04H H04H 0.9500 . ?
C04H C04U 1.378(10) . ?
C04I C053 1.40(2) . ?
C56 C04P 1.44(3) . ?
C56 C40 1.67(4) . ?
C04L H04C 0.9800 . ?
C04L H04E 0.9800 . ?
C04L H04F 0.9800 . ?
C04L C049 1.56(2) . ?
C04N H04N 0.9500 . ?
C04N C04S 1.366(10) . ?
C04N C035 1.49(3) . ?
C04O H04O 0.9500 . ?
C04P H04P 0.9500 . ?
C04R H04G 0.9900 . ?
C04R H04I 0.9900 . ?
C04R C04V 1.42(3) . ?
C04S C18 1.47(3) . ?
C04S C41 1.66(4) . ?
C04U C36 1.40(3) . ?
C04U C61 1.480(10) . ?
C04V C18 1.35(3) . ?
C04V C029 1.42(3) . ?
C18 H18 0.9500 . ?
C36 H36 0.9500 . ?
C04Z H04J 0.9800 . ?
C04Z H04K 0.9800 . ?
C04Z H04L 0.9800 . ?
C04Z C049 1.62(2) . ?
C39 C21 1.43(2) . ?
C05C C35 1.57(3) . ?
C05C C042 1.30(2) . ?
C24 H24A 0.9803 . ?
C24 H24B 0.9788 . ?
C24 H24C 0.9804 . ?
C05I H05A 0.9800 . ?
C05I H05B 0.9800 . ?
C05I H05C 0.9800 . ?
C05K H05D 0.9800 . ?
C05K H05E 0.9800 . ?
C05K H05F 0.9800 . ?
C05P H05G 0.9800 . ?
C05P H05H 0.9800 . ?
C05P H05I 0.9800 . ?
C20 H20A 0.9800 . ?
C20 H20B 0.9800 . ?
C20 H20C 0.9800 . ?
C13 H13A 0.9800 . ?
C13 H13B 0.9800 . ?
C13 H13C 0.9800 . ?
C13 C12 1.44(3) . ?
C31 H31A 0.9800 . ?
C31 H31B 0.9800 . ?
C31 H31C 0.9800 . ?
C31 C35 1.49(3) . ?
C3 H3A 0.9800 . ?
C3 H3B 0.9800 . ?
C3 H3C 0.9800 . ?
C3 C2 1.45(3) . ?
C49 H49A 0.9802 . ?
C49 H49B 0.9805 . ?
C49 H49C 0.9787 . ?
C06D H06A 0.9795 . ?
C06D H06B 0.9801 . ?
C06D H06C 0.9801 . ?
C06D C29 1.69(3) . ?
C06F H06D 0.9800 . ?
C06F H06E 0.9800 . ?
C06F H06F 0.9800 . ?
C16 H16A 0.9800 . ?
C16 H16B 0.9800 . ?
C16 H16C 0.9800 . ?
C16 C15 1.44(3) . ?
C72 H72A 0.9798 . ?
C72 H72B 0.9798 . ?
C72 H72C 0.9803 . ?
C72 C12 1.440(10) . ?
C6 H6A 0.9802 . ?
C6 H6B 0.9797 . ?
C6 H6C 0.9800 . ?
C6 C40 1.457(10) . ?
C11 H11A 0.9799 . ?
C11 H11B 0.9799 . ?
C11 H11C 0.9793 . ?
C11 C41 1.461(10) . ?
C14 H14A 0.9800 . ?
C14 H14B 0.9800 . ?
C14 H14C 0.9800 . ?
C14 C15 1.454(10) . ?
C33 H33A 0.9800 . ?
C33 H33B 0.9800 . ?
C33 H33C 0.9800 . ?
C33 C034 1.50(3) . ?
C011 O0N 1.277(13) 2_655 ?
C19 H19 0.9500 . ?
C19 C021 1.44(2) . ?
C47 H47A 0.9800 . ?
C47 H47B 0.9800 . ?
C47 H47C 0.9800 . ?
C47 C034 1.43(3) . ?
C48 H48A 0.9800 . ?
C48 H48B 0.9800 . ?
C48 H48C 0.9800 . ?
C48 C034 1.55(3) . ?
C17 H17A 0.9800 . ?
C17 H17B 0.9800 . ?
C17 H17C 0.9800 . ?
C17 C15 1.457(10) . ?
C64 H64A 0.9800 . ?
C64 H64B 0.9804 . ?
C64 H64C 0.9799 . ?
C64 C63 1.59(3) . ?
C65 H65A 0.9800 . ?
C65 H65B 0.9800 . ?
C65 H65C 0.9800 . ?
C65 C63 1.468(10) . ?
C58 O0S 1.250(12) 2_655 ?
C63 C62 1.57(3) . ?
C61 C60 1.471(10) . ?
C61 C45 1.479(10) . ?
C61 C59 1.461(10) . ?
C018 C025 1.366(18) . ?
C018 C049 1.582(19) . ?
C8 H8A 0.9801 . ?
C8 H8B 0.9799 . ?
C8 H8C 0.9801 . ?
C8 C40 1.42(3) . ?
C020 C38 1.37(2) . ?
C52 H52A 0.9800 . ?
C52 H52B 0.9800 . ?
C52 H52C 0.9800 . ?
C52 C35 1.46(3) . ?
C7 H7A 0.9800 . ?
C7 H7B 0.9800 . ?
C7 H7C 0.9800 . ?
C7 C40 1.59(3) . ?
C021 C12 1.47(3) . ?
C44 C23 1.457(10) . ?
C62 H62A 0.9800 . ?
C62 H62B 0.9800 . ?
C62 H62C 0.9800 . ?
C71 H71A 0.9794 . ?
C71 H71B 0.9809 . ?
C71 H71C 0.9794 . ?
C71 C67 1.55(3) . ?
C025 H025 0.9500 . ?
C68 H68A 0.9800 . ?
C68 H68B 0.9800 . ?
C68 H68C 0.9800 . ?
C68 C67 1.42(3) . ?
C67 C53 1.68(3) . ?
C67 C043 1.59(2) . ?
C026 C046 1.43(2) . ?
C53 H53A 0.9800 . ?
C53 H53B 0.9800 . ?
C53 H53C 0.9800 . ?
C12 C74 1.52(3) . ?
C55 H55A 0.9800 . ?
C55 H55B 0.9800 . ?
C55 H55C 0.9800 . ?
C55 C29 1.58(3) . ?
C29 C048 1.44(3) . ?
C29 C54 1.48(3) . ?
C029 C035 1.46(3) . ?
C22 H22A 0.9800 . ?
C22 H22B 0.9800 . ?
C22 H22C 0.9800 . ?
C22 C35 1.461(10) . ?
C10 H10A 0.9800 . ?
C10 H10B 0.9800 . ?
C10 H10C 0.9800 . ?
C10 C41 1.454(10) . ?
C032 C037 1.41(2) . ?
C032 C039 1.61(2) . ?
C033 H03S 0.9900 . ?
C033 H03V 0.9900 . ?
C033 C38 1.528(19) . ?
C2 C4 1.450(10) . ?
C2 C5 1.449(10) . ?
C74 H74A 0.9800 . ?
C74 H74B 0.9800 . ?
C74 H74C 0.9800 . ?
C037 H037 0.9500 . ?
C60 H60A 0.9795 . ?
C60 H60B 0.9802 . ?
C60 H60C 0.9795 . ?
C38 C041 1.35(2) . ?
C038 H03W 0.9900 . ?
C038 H03Y 0.9900 . ?
C039 H03Z 0.9900 . ?
C039 H 0.9900 . ?
C45 H45A 0.9800 . ?
C45 H45B 0.9800 . ?
C45 H45C 0.9800 . ?
C040 H04M 0.9900 . ?
C040 H04Q 0.9900 . ?
C040 C73 1.49(2) . ?
C041 H041 0.9500 . ?
C41 C9 1.49(3) . ?
C042 H042 0.9500 . ?
C9 H9A 0.9801 . ?
C9 H9B 0.9804 . ?
C9 H9C 0.9805 . ?
C4 H4A 0.9802 . ?
C4 H4B 0.9795 . ?
C4 H4C 0.9790 . ?
C59 H59A 0.9798 . ?
C59 H59B 0.9799 . ?
C59 H59C 0.9801 . ?
C50 H50A 0.9799 . ?
C50 H50B 0.9793 . ?
C50 H50C 0.9798 . ?
C5 H5A 0.9796 . ?
C5 H5B 0.9801 . ?
C5 H5C 0.9806 . ?
C046 H046 0.9500 . ?
C27 H27A 0.9800 . ?
C27 H27B 0.9800 . ?
C27 H27C 0.9800 . ?
C053 H05J 0.9900 . ?
C053 H05K 0.9900 . ?
C66 H66A 0.9800 . ?
C66 H66B 0.9800 . ?
C66 H66C 0.9800 . ?
C30 C51 1.453(10) . ?
C061 H06G 0.9800 . ?
C061 H06H 0.9800 . ?
C061 H06I 0.9800 . ?
C54 H54A 0.9800 . ?
C54 H54B 0.9800 . ?
C54 H54C 0.9800 . ?

loop_
_geom_torsion_atom_site_label_1
_geom_torsion_atom_site_label_2
_geom_torsion_atom_site_label_3
_geom_torsion_atom_site_label_4
_geom_torsion
_geom_torsion_site_symmetry_1
_geom_torsion_site_symmetry_2
_geom_torsion_site_symmetry_3
_geom_torsion_site_symmetry_4
_geom_torsion_publ_flag
Ti01 Ti1 O014 C03C -109.2(18) . . . . ?
Ti01 O0A C00X O0I -179.4(10) . . . . ?
Ti01 O0A C00X C42 2.7(13) . . . . ?
Ti01 O0C C01K C019 103.5(17) . . . . ?
Ti01 O0C C01K C032 -73.3(17) . . . . ?
Ti01 O0O C01S C01H 103.1(17) . . . . ?
Ti01 O0O C01S C026 -79.0(17) . . . . ?
Ti01 O0P C42 O0K 178.5(9) . . . . ?
Ti01 O0P C42 C00X -1.0(15) . . . . ?
Ti01 O09 C016 C01Q 119.3(16) . . . . ?
Ti01 O09 C016 C02E -67(2) . . . . ?
Ti1 Ti01 O0O C01S -126.2(13) . . . . ?
Ti1 Ti01 O09 C016 -90.6(15) . . . . ?
Ti1 Ti07 O0M Ti01 156.0(12) . . . . ?
Ti1 Ti07 O012 C029 168(2) . . . . ?
Ti1 O0C C01K C019 -78.4(16) . . . . ?
Ti1 O0C C01K C032 104.8(14) . . . . ?
Ti1 O4 C23 O7 -170(2) . . . . ?
Ti1 O4 C23 C44 -19(4) . . . . ?
Ti1 O014 C03C C01M 80(2) . . . . ?
Ti1 O014 C03C C023 -112.9(17) . . . . ?
Ti1 O15 C44 O23 173(2) . . . . ?
Ti1 O15 C44 C23 -7(4) . . . . ?
Ti02 Ti05 O0L Ti04 171.1(8) . . . . ?
Ti02 Ti05 O0L Ti08 16.3(5) . . . . ?
Ti02 Ti05 O00Y C01U -104.2(18) . . . . ?
Ti02 O0B C010 C01B 124.4(13) . . . . ?
Ti02 O0B C010 C01P -66.1(16) . . . . ?
Ti02 O0E C02P C01Y 108.4(13) . . . . ?
Ti02 O0E C02P C030 -73.7(18) . . . . ?
Ti02 O0G C70 O0G -178.6(6) . . . 2_655 ?
Ti02 O0G C70 C58 1.4(6) . . . . ?
Ti02 O0H C01G C01N -77.3(18) . . . . ?
Ti02 O0H C01G C027 103.4(17) . . . . ?
Ti02 O0S C58 O0S 173.9(6) . . . 2_655 ?
Ti02 O0S C58 C70 -6.1(6) . . . . ?
Ti03 Ti07 O0M Ti01 171.6(8) . . . . ?
Ti03 Ti07 O0M Ti1 15.5(4) . . . . ?
Ti03 Ti07 O012 C029 -110(2) . . . . ?
Ti03 O00J C01I O00J 178.9(6) . . . 2_655 ?
Ti03 O00J C01I C011 -1.1(6) . . . . ?
Ti03 O0N C011 O0N 178.5(6) 2_655 . . 2_655 ?
Ti03 O0N C011 C01I -1.5(6) 2_655 . . . ?
Ti03 O0Q C57 C26 106.0(17) . . . . ?
Ti03 O0Q C57 C73 -72(2) . . . . ?
Ti03 O00U C01L C01T 122.4(11) . . . . ?
Ti03 O00U C01L C02F -59(2) . . . . ?
Ti03 O00W C43 C01O -80(2) . . . . ?
Ti03 O00W C43 C03L 95.8(19) . . . . ?
Ti04 Ti08 O0D Ti02 171.0(7) . . . . ?
Ti04 Ti08 O0D Ti05 18.1(4) . . . . ?
Ti04 Ti08 O013 C39 -70(5) . . . . ?
Ti04 O0I C00X O0A -177.4(10) . . . . ?
Ti04 O0I C00X C42 0.6(14) . . . . ?
Ti04 O0K C42 O0P 178.3(10) . . . . ?
Ti04 O0K C42 C00X -2.2(13) . . . . ?
Ti04 O0R C020 C02V 120.6(13) . . . . ?
Ti04 O0R C020 C38 -61(2) . . . . ?
Ti04 O0T C02N C02Z -65(2) . . . . ?
Ti04 O0T C02N C024 105.1(19) . . . . ?
Ti04 O00V C01C C01D 99.1(16) . . . . ?
Ti04 O00V C01C C02G -79(2) . . . . ?
Ti05 Ti02 O0B C010 -91.8(11) . . . . ?
Ti05 Ti02 O0H C01G -123.0(14) . . . . ?
Ti05 Ti08 O0D Ti02 152.9(11) . . . . ?
Ti05 Ti08 O013 C39 -168(5) . . . . ?
Ti05 O0E C02P C01Y -81.3(14) . . . . ?
Ti05 O0E C02P C030 96.6(17) . . . . ?
Ti05 O00Y C01U C03G 78(2) . . . . ?
Ti05 O00Y C01U C031 -110.6(17) . . . . ?
Ti05 O1 C30 O5 -165.8(19) . . . . ?
Ti05 O1 C30 C51 6(3) . . . . ?
Ti05 O2 C51 O17 169.0(18) . . . . ?
Ti05 O2 C51 C30 -4(3) . . . . ?
Ti07 Ti1 O014 C03C 168.4(16) . . . . ?
Ti07 Ti03 O00U C01L -94.8(14) . . . . ?
Ti07 Ti03 O00W C43 -120.3(15) . . . . ?
Ti07 O0Q C57 C26 -80.6(18) . . . . ?
Ti07 O0Q C57 C73 101.2(18) . . . . ?
Ti07 O012 C029 C04V 76(3) . . . . ?
Ti07 O012 C029 C035 -108(2) . . . . ?
Ti08 Ti04 O0R C020 -98.7(14) . . . . ?
Ti08 Ti04 O00V C01C -119.7(13) . . . . ?
Ti08 Ti05 O0L Ti04 154.8(12) . . . . ?
Ti08 Ti05 O00Y C01U 176.1(16) . . . . ?
Ti08 O0T C02N C02Z 106.7(16) . . . . ?
Ti08 O0T C02N C024 -83.6(14) . . . . ?
Ti08 O013 C39 C37 -137(4) . . . . ?
Ti08 O013 C39 C21 37(5) . . . . ?
O0A Ti01 O0O C01S -7.4(14) . . . . ?
O0A Ti01 O09 C016 111.8(16) . . . . ?
O0A C00X C42 O0K 179.3(11) . . . . ?
O0A C00X C42 O0P -1.2(18) . . . . ?
O0B Ti02 O0H C01G 93.1(14) . . . . ?
O0C Ti01 O0O C01S -89.6(14) . . . . ?
O0C Ti1 O014 C03C -70.9(18) . . . . ?
O0C C01K C019 C01Z 2(2) . . . . ?
O0C C01K C019 C02D -176.5(12) . . . . ?
O0C C01K C032 C037 179.1(13) . . . . ?
O0C C01K C032 C039 -6(2) . . . . ?
O0D Ti02 O0B C010 -84.2(11) . . . . ?
O0D Ti02 O0H C01G -160.3(14) . . . . ?
O0D Ti05 O0L Ti04 170.7(10) . . . . ?
O0D Ti05 O0L Ti08 15.9(4) . . . . ?
O0D Ti05 O00Y C01U -142.2(17) . . . . ?
O0D Ti08 O013 C39 163(5) . . . . ?
O0E Ti02 O0H C01G -87.7(14) . . . . ?
O0E Ti05 O0L Ti04 163.2(7) . . . . ?
O0E Ti05 O0L Ti08 8.4(10) . . . . ?
O0E Ti05 O00Y C01U -66.0(18) . . . . ?
O0E C02P C030 C03H -1(3) . . . . ?
O0E C02P C030 C04D 178.1(15) . . . . ?
O0F Ti1 O014 C03C 135.7(17) . . . . ?
O0F Ti03 O00U C01L -88.3(14) . . . . ?
O0F Ti03 O00W C43 -158.7(15) . . . . ?
O0F Ti07 O0M Ti01 174.2(11) . . . . ?
O0F Ti07 O0M Ti1 18.2(4) . . . . ?
O0F Ti07 O012 C029 -148(2) . . . . ?
O0G Ti02 O0B C010 110.2(11) . . . . ?
O0G Ti02 O0H C01G -2.6(14) . . . . ?
O0G C70 C58 O0S 3.2(6) . . . . ?
O0G C70 C58 O0S -176.8(6) . . . 2_655 ?
O0G C70 C58 O0S 3.2(6) 2_655 . . 2_655 ?
O0G C70 C58 O0S -176.8(6) 2_655 . . . ?
O0H Ti02 O0B C010 22.5(12) . . . . ?
O0H C01G C01N C038 12(2) . . . . ?
O0H C01G C01N C042 179.8(15) . . . . ?
O0H C01G C027 C03H -11(2) . . . . ?
O0H C01G C027 C69 -176.0(13) . . . . ?
O0I Ti04 O0R C020 108.9(14) . . . . ?
O0I Ti04 O00V C01C -0.7(14) . . . . ?
O0I C00X C42 O0K 1.2(17) . . . . ?
O0I C00X C42 O0P -179.4(12) . . . . ?
O00J Ti03 O00U C01L 109.0(14) . . . . ?
O00J Ti03 O00W C43 0.5(16) . . . . ?
O00J C01I C011 O0N -178.1(6) 2_655 . . 2_655 ?
O00J C01I C011 O0N -178.1(6) . . . . ?
O00J C01I C011 O0N 1.9(6) . . . 2_655 ?
O00J C01I C011 O0N 1.9(6) 2_655 . . . ?
O0K Ti04 O0R C020 -174.4(14) . . . . ?
O0K Ti04 O00V C01C 13(2) . . . . ?
O0L Ti04 O0R C020 -86.3(14) . . . . ?
O0L Ti04 O00V C01C -158.3(14) . . . . ?
O0L Ti05 O00Y C01U 139.4(18) . . . . ?
O0L Ti08 O0D Ti02 169.5(9) . . . . ?
O0L Ti08 O0D Ti05 16.5(4) . . . . ?
O0L Ti08 O013 C39 -110(5) . . . . ?
O0M Ti01 O0O C01S -164.1(13) . . . . ?
O0M Ti01 O09 C016 -80.3(16) . . . . ?
O0M Ti1 O014 C03C -147.6(17) . . . . ?
O0M Ti07 O012 C029 132(2) . . . . ?
O0N Ti03 O00U C01L -174.4(14) 2_655 . . . ?
O0N Ti03 O00W C43 1(3) 2_655 . . . ?
O0O Ti01 O09 C016 22.6(16) . . . . ?
O0O C01S C026 C03S 14(2) . . . . ?
O0O C01S C026 C046 -178.8(14) . . . . ?
O0P Ti01 O0O C01S -7(2) . . . . ?
O0P Ti01 O09 C016 -171.4(16) . . . . ?
O0Q Ti03 O00W C43 -85.0(16) . . . . ?
O0Q Ti07 O0M Ti01 159.9(8) . . . . ?
O0Q Ti07 O0M Ti1 3.9(10) . . . . ?
O0Q Ti07 O012 C029 -72(2) . . . . ?
O0Q C57 C26 C04P -179.0(13) . . . . ?
O0Q C57 C26 C04R 2(2) . . . . ?
O0Q C57 C73 C03X 178.8(15) . . . . ?
O0Q C57 C73 C040 -6(3) . . . . ?
O0R Ti04 O00V C01C 97.0(14) . . . . ?
O0R C020 C38 C033 -12(2) . . . . ?
O0R C020 C38 C041 176.6(13) . . . . ?
O0S Ti02 O0B C010 -172.7(11) . . . . ?
O0S Ti02 O0H C01G 0(2) . . . . ?
O0T Ti04 O00V C01C -83.7(14) . . . . ?
O0T Ti08 O0D Ti02 159.9(7) . . . . ?
O0T Ti08 O0D Ti05 7.0(9) . . . . ?
O0T Ti08 O013 C39 -36(5) . . . . ?
O0T C02N C02Z C02H -9(2) . . . . ?
O0T C02N C02Z C02K 175.8(13) . . . . ?
O0T C02N C024 C01R -174.1(11) . . . . ?
O0T C02N C024 C02Y 8(2) . . . . ?
O00U Ti03 O00W C43 96.4(16) . . . . ?
O00U C01L C01T C03F 5.7(19) . . . . ?
O00U C01L C01T C03J -175.6(12) . . . . ?
O00U C01L C02F C03T 178.5(14) . . . . ?
O00U C01L C02F C04A -13(3) . . . . ?
O00V Ti04 O0R C020 19.2(14) . . . . ?
O00V C01C C01D C02H -4(2) . . . . ?
O00V C01C C01D C02O -175.6(14) . . . . ?
O00V C01C C02G C19 174.2(14) . . . . ?
O00V C01C C02G C033 9(2) . . . . ?
O00W Ti03 O00U C01L 18.0(14) . . . . ?
O00W C43 C03L C36 -176.0(16) . . . . ?
O00W C43 C03L C040 -6(2) . . . . ?
O00Y Ti05 O0L Ti04 -71.7(10) . . . . ?
O00Y Ti05 O0L Ti08 133.5(5) . . . . ?
O00Y C01U C03G C01X -6(3) . . . . ?
O00Y C01U C03G C03U 177.2(14) . . . . ?
O00Y C01U C031 C02R 1(2) . . . . ?
O00Y C01U C031 C03K -176.4(13) . . . . ?
O1 Ti05 O0L Ti04 11.9(11) . . . . ?
O1 Ti05 O0L Ti08 -142.9(6) . . . . ?
O1 Ti05 O00Y C01U 36.2(18) . . . . ?
O1 C30 C51 O2 -1(3) . . . . ?
O1 C30 C51 O17 -174(2) . . . . ?
O2 Ti05 O0L Ti04 79.3(10) . . . . ?
O2 Ti05 O0L Ti08 -75.5(6) . . . . ?
O2 Ti05 O00Y C01U 34(2) . . . . ?
O3 Ti08 O0D Ti02 -111.9(9) . . . . ?
O3 Ti08 O0D Ti05 95.2(5) . . . . ?
O3 Ti08 O013 C39 -129(5) . . . . ?
O4 Ti1 O014 C03C 34(2) . . . . ?
O5 C30 C51 O2 169(3) . . . . ?
O5 C30 C51 O17 -5(5) . . . . ?
O6 Ti07 O0M Ti01 31.9(12) . . . . ?
O6 Ti07 O0M Ti1 -124.1(7) . . . . ?
O6 Ti07 O012 C029 26(2) . . . . ?
O8 Ti08 O0D Ti02 65.8(10) . . . . ?
O8 Ti08 O0D Ti05 -87.1(7) . . . . ?
O8 Ti08 O013 C39 60(5) . . . . ?
O09 Ti01 O0O C01S 91.0(14) . . . . ?
O012 Ti07 O0M Ti01 -69.3(10) . . . . ?
O012 Ti07 O0M Ti1 134.7(5) . . . . ?
O012 C029 C035 C02A 8(3) . . . . ?
O012 C029 C035 C04N -176.6(15) . . . . ?
O013 Ti08 O0D Ti02 -55.1(10) . . . . ?
O013 Ti08 O0D Ti05 152.0(6) . . . . ?
O013 C39 C21 C34 -176.5(13) . . . . ?
O013 C39 C21 C02Y 15(2) . . . . ?
O014 C03C C023 C02J -173.4(14) . . . . ?
O014 C03C C023 C03F 11.3(19) . . . . ?
O15 Ti1 O014 C03C 27.9(18) . . . . ?
O15 C44 C23 O4 16(4) . . . . ?
O15 C44 C23 O7 171(2) . . . . ?
O23 C44 C23 O4 -164(4) . . . . ?
O23 C44 C23 O7 -9(6) . . . . ?
C34 C1 C32 C37 -2(3) . . . . ?
C34 C1 C2 C3 -134(2) . . . . ?
C34 C1 C2 C4 121(2) . . . . ?
C34 C1 C2 C5 11(3) . . . . ?
C01B C01E C37 C32 -84.9(19) . . . . ?
C01B C01E C37 C39 98.8(16) . . . . ?
C01C C01D C02H C02Z -92.4(15) . . . . ?
C01C C01D C02O C021 -4(3) . . . . ?
C01C C02G C19 C021 6(3) . . . . ?
C01C C02G C033 C38 -55(2) . . . . ?
C01D C01C C02G C19 -4(3) . . . . ?
C01D C01C C02G C033 -169.8(13) . . . . ?
C01D C02H C02Z C02K -82.8(18) . . . . ?
C01D C02H C02Z C02N 101.8(19) . . . . ?
C01D C02O C021 C19 6(2) . . . . ?
C01D C02O C021 C12 175.2(18) . . . . ?
C01E C01B C010 O0B -2(2) . . . . ?
C01E C01B C010 C01P -171.5(12) . . . . ?
C01E C01B C025 C018 172.7(14) . . . . ?
C01E C37 C39 O013 -10(2) . . . . ?
C01E C37 C39 C21 177.8(13) . . . . ?
C01G C01N C038 C01P -60.5(19) . . . . ?
C01G C01N C042 C05C -4(3) . . . . ?
C01H C01S C026 C03S -168.6(15) . . . . ?
C01H C01S C026 C046 -1(2) . . . . ?
C01H C02I C03B C25 179(2) . . . . ?
C01H C02I C03B C046 -10(3) . . . . ?
C01J C02J C023 C03C 4(2) . . . . ?
C01J C02J C023 C03F 179.2(14) . . . . ?
C01K C032 C037 C03A -4(2) . . . . ?
C01K C032 C039 C01H 96.3(17) . . . . ?
C01L C01T C03F C023 -146.7(13) . . . . ?
C01L C01T C03J C048 -7(2) . . . . ?
C01L C02F C03T C048 1(3) . . . . ?
C01L C02F C04A C01O 98(2) . . . . ?
C01M C01Z C019 C01K 102.1(14) . . . . ?
C01M C01Z C019 C02D -79.1(16) . . . . ?
C01M C03C C023 C02J -7(2) . . . . ?
C01M C03C C023 C03F 177.7(14) . . . . ?
C01N C01G C027 C03H 170.2(14) . . . . ?
C01N C01G C027 C69 5(2) . . . . ?
C01O C43 C03L C36 -1(3) . . . . ?
C01O C43 C03L C040 169.2(14) . . . . ?
C01O C04H C04U C36 -9(3) . . . . ?
C01O C04H C04U C61 -175(2) . . . . ?
C01P C03E C018 C025 -8(2) . . . . ?
C01P C03E C018 C049 178.5(14) . . . . ?
C01Q C02A C035 C04N -82(2) . . . . ?
C01Q C02A C035 C029 92(2) . . . . ?
C01R C02C C02K C02Z 7(3) . . . . ?
C01R C02C C46 C20 125(3) . . . . ?
C01R C02C C46 C49 -114(3) . . . . ?
C01R C02C C46 C50 -8(4) . . . . ?
C01S C01H C02I C03B 4(2) . . . . ?
C01S C01H C039 C032 -88.1(19) . . . . ?
C01S C026 C046 C03B -5(3) . . . . ?
C01T C01L C02F C03T -3(3) . . . . ?
C01T C01L C02F C04A 165.0(14) . . . . ?
C01T C03F C023 C02J -82.0(17) . . . . ?
C01T C03F C023 C03C 93.1(15) . . . . ?
C01T C03J C048 C03T 6(3) . . . . ?
C01T C03J C048 C29 -177(2) . . . . ?
C01U C03G C03U C043 -3(3) . . . . ?
C01V C01J C02J C023 -2(2) . . . . ?
C01V C01J C034 C33 1(3) . . . . ?
C01V C01J C034 C47 112(2) . . . . ?
C01V C01J C034 C48 -124(2) . . . . ?
C01V C01M C01Z C019 92.8(16) . . . . ?
C01V C01M C03C O014 173.5(13) . . . . ?
C01V C01M C03C C023 7(2) . . . . ?
C01X C01Y C02P O0E -5(2) . . . . ?
C01X C01Y C02P C030 177.6(16) . . . . ?
C01X C01Y C04O C28 -173.5(16) . . . . ?
C01X C03G C03U C043 -179.9(16) . . . . ?
C01Y C01X C03G C01U -83(2) . . . . ?
C01Y C01X C03G C03U 94.3(18) . . . . ?
C01Y C02P C030 C03H 176.8(14) . . . . ?
C01Y C02P C030 C04D -4(3) . . . . ?
C01Z C01M C01V C01J 174.7(13) . . . . ?
C01Z C01M C03C O014 -6(2) . . . . ?
C01Z C01M C03C C023 -172.0(13) . . . . ?
C1 C34 C21 C02Y 173(2) . . . . ?
C1 C34 C21 C39 4(3) . . . . ?
C1 C32 C37 C01E -174.1(16) . . . . ?
C1 C32 C37 C39 2(2) . . . . ?
C02A C01Q C016 O09 4(2) . . . . ?
C02A C01Q C016 C02E -170.6(16) . . . . ?
C02A C01Q C053 C04I -178.0(17) . . . . ?
C02C C01R C024 C02N 5(2) . . . . ?
C02C C01R C024 C02Y -177.5(18) . . . . ?
C02C C02K C02Z C02H 176.1(16) . . . . ?
C02C C02K C02Z C02N -8(3) . . . . ?
C02D C03A C03N C05I 11(3) . . . . ?
C02D C03A C03N C05K -118.3(18) . . . . ?
C02D C03A C03N C05P 120.9(19) . . . . ?
C02D C03A C037 C032 4(2) . . . . ?
C02E C03S C026 C01S -57(2) . . . . ?
C02E C03S C026 C046 135.3(16) . . . . ?
C02E C03W C04I C04C -179.9(17) . . . . ?
C02E C03W C04I C053 13(3) . . . . ?
C02F C01L C01T C03F -172.7(16) . . . . ?
C02F C01L C01T C03J 6(2) . . . . ?
C02F C03T C048 C03J -2(2) . . . . ?
C02F C03T C048 C29 -179.7(18) . . . . ?
C02G C01C C01D C02H 174.5(15) . . . . ?
C02G C01C C01D C02O 3(2) . . . . ?
C02G C19 C021 C02O -7(2) . . . . ?
C02G C19 C021 C12 -176.3(18) . . . . ?
C02G C033 C38 C020 98.5(18) . . . . ?
C02G C033 C38 C041 -90.0(19) . . . . ?
C02H C01D C02O C021 -175.2(15) . . . . ?
C02I C01H C01S O0O 179.2(13) . . . . ?
C02I C01H C01S C026 1(2) . . . . ?
C02I C01H C039 C032 90.9(18) . . . . ?
C02I C03B C25 C24 60(3) . . . . ?
C02I C03B C25 C27 176(2) . . . . ?
C02I C03B C25 C66 -64(4) . . . . ?
C02I C03B C046 C026 10(3) . . . . ?
C02J C01J C01V C01M 2(2) . . . . ?
C02J C01J C034 C33 -179.3(18) . . . . ?
C02J C01J C034 C47 -68(2) . . . . ?
C02J C01J C034 C48 55(3) . . . . ?
C02K C02C C46 C20 -52(4) . . . . ?
C02K C02C C46 C49 69(3) . . . . ?
C02K C02C C46 C50 175(2) . . . . ?
C43 C01O C04A C02F -56(2) . . . . ?
C43 C01O C04H C04U 0(3) . . . . ?
C43 C03L C36 C04U -10(3) . . . . ?
C43 C03L C040 C73 -86.9(19) . . . . ?
C02O C01D C02H C02Z 78.9(19) . . . . ?
C02O C021 C12 C13 1(3) . . . . ?
C02O C021 C12 C72 -140(2) . . . . ?
C02O C021 C12 C74 105(2) . . . . ?
C02P C01Y C04O C28 5(2) . . . . ?
C02R C02V C03D C02M 174.1(15) . . . . ?
C02R C02V C020 O0R 4.5(18) . . . . ?
C02R C02V C020 C38 -173.8(13) . . . . ?
C02V C02R C031 C01U 101.7(17) . . . . ?
C02V C02R C031 C03K -80.8(18) . . . . ?
C02V C020 C38 C033 166.1(13) . . . . ?
C02V C020 C38 C041 -5(2) . . . . ?
C57 C26 C04P C56 3(3) . . . . ?
C57 C26 C04R C04V 95(2) . . . . ?
C02Z C02N C024 C01R -6(2) . . . . ?
C02Z C02N C024 C02Y 176.8(18) . . . . ?
C32 C1 C2 C3 44(3) . . . . ?
C32 C1 C2 C4 -60(3) . . . . ?
C32 C1 C2 C5 -170.5(18) . . . . ?
C32 C37 C39 O013 173.2(13) . . . . ?
C32 C37 C39 C21 1(2) . . . . ?
C03A C02D C019 C01K -1(2) . . . . ?
C03A C02D C019 C01Z -179.4(13) . . . . ?
C03C C01M C01V C01J -4(2) . . . . ?
C03C C01M C01Z C019 -88.0(18) . . . . ?
C03D C02M C63 C64 -20(3) . . . . ?
C03D C02M C63 C65 92(3) . . . . ?
C03D C02M C63 C62 -138(2) . . . . ?
C03D C02M C041 C38 -5(3) . . . . ?
C03D C02V C020 O0R -178.3(13) . . . . ?
C03D C02V C020 C38 3(2) . . . . ?
C03E C01P C010 O0B 179.7(12) . . . . ?
C03E C01P C010 C01B -10.5(19) . . . . ?
C03E C01P C038 C01N -91.4(17) . . . . ?
C03E C018 C025 C01B 8(2) . . . . ?
C03E C018 C049 C03Y 175.1(17) . . . . ?
C03E C018 C049 C04L 47(2) . . . . ?
C03E C018 C049 C04Z -62(2) . . . . ?
C03F C01T C03J C048 171.8(15) . . . . ?
C03G C01U C031 C02R 172.0(17) . . . . ?
C03G C01U C031 C03K -6(2) . . . . ?
C03G C01X C01Y C02P 100.3(17) . . . . ?
C03G C01X C01Y C04O -81.8(17) . . . . ?
C03G C03U C043 C03K -3(3) . . . . ?
C03G C03U C043 C67 -176.6(18) . . . . ?
C28 C04D C030 C02P 5(3) . . . . ?
C28 C04D C030 C03H -176.3(16) . . . . ?
C03J C01T C03F C023 34.8(19) . . . . ?
C03L C040 C73 C57 101.9(18) . . . . ?
C03L C040 C73 C03X -82.5(19) . . . . ?
C03N C03A C037 C032 -176.5(16) . . . . ?
C03P C04C C04I C03W -57(3) . . . . ?
C03P C04C C04I C053 109(2) . . . . ?
C25 C03B C046 C026 -179(2) . . . . ?
C03S C02E C03W C04I 179.1(16) . . . . ?
C03S C02E C016 O09 -6(3) . . . . ?
C03S C02E C016 C01Q 168.1(16) . . . . ?
C03S C026 C046 C03B 162.9(18) . . . . ?
C03T C02F C04A C01O -94.0(18) . . . . ?
C26 C57 C73 C03X 1(3) . . . . ?
C26 C57 C73 C040 176.0(15) . . . . ?
C26 C04R C04V C18 101(2) . . . . ?
C26 C04R C04V C029 -91(2) . . . . ?
C03W C02E C03S C026 -87.7(19) . . . . ?
C03W C02E C016 O09 175.1(16) . . . . ?
C03W C02E C016 C01Q -11(3) . . . . ?
C03W C04I C053 C01Q -11(3) . . . . ?
C03X C56 C04P C26 -7(3) . . . . ?
C03X C56 C40 C6 -177(3) . . . . ?
C03X C56 C40 C8 -35(4) . . . . ?
C03X C56 C40 C7 74(4) . . . . ?
C37 C39 C21 C34 -4(2) . . . . ?
C37 C39 C21 C02Y -172.7(17) . . . . ?
C04A C01O C43 O00W 7(2) . . . . ?
C04A C01O C43 C03L -168.4(15) . . . . ?
C04A C01O C04H C04U 174(2) . . . . ?
C04A C02F C03T C048 -167.2(15) . . . . ?
C46 C02C C02K C02Z -176(2) . . . . ?
C04C C04I C053 C01Q -177.9(18) . . . . ?
C04D C28 C04O C01Y -4(3) . . . . ?
C04D C28 C15 C16 61(2) . . . . ?
C04D C28 C15 C14 -45(3) . . . . ?
C04D C28 C15 C17 -172.9(19) . . . . ?
C69 C05C C35 C31 -63(3) . . . . ?
C69 C05C C35 C52 75(2) . . . . ?
C69 C05C C35 C22 -177(2) . . . . ?
C69 C05C C042 C01N 5(4) . . . . ?
C04H C01O C43 O00W -179.1(14) . . . . ?
C04H C01O C43 C03L 5(2) . . . . ?
C04H C01O C04A C02F 130.5(17) . . . . ?
C04H C04U C36 C03L 14(4) . . . . ?
C04H C04U C61 C60 47(4) . . . . ?
C04H C04U C61 C45 -175(3) . . . . ?
C04H C04U C61 C59 -58(3) . . . . ?
C56 C03X C73 C57 -4(3) . . . . ?
C56 C03X C73 C040 -179(2) . . . . ?
C04N C04S C18 C04V -3(3) . . . . ?
C04N C04S C41 C11 -65(3) . . . . ?
C04N C04S C41 C10 -167(2) . . . . ?
C04N C04S C41 C9 58(3) . . . . ?
C04O C01Y C02P O0E 177.5(13) . . . . ?
C04O C01Y C02P C030 0(2) . . . . ?
C04O C28 C04D C030 0(3) . . . . ?
C04O C28 C15 C16 -121(2) . . . . ?
C04O C28 C15 C14 133(2) . . . . ?
C04O C28 C15 C17 5(3) . . . . ?
C04P C26 C04R C04V -83(2) . . . . ?
C04P C56 C40 C6 -2(4) . . . . ?
C04P C56 C40 C8 140(2) . . . . ?
C04P C56 C40 C7 -111(2) . . . . ?
C04R C26 C04P C56 -177.8(17) . . . . ?
C04R C04V C18 C04S 173.5(19) . . . . ?
C04R C04V C029 O012 4(3) . . . . ?
C04R C04V C029 C035 -171.0(19) . . . . ?
C04S C04N C035 C02A 180(2) . . . . ?
C04S C04N C035 C029 4(3) . . . . ?
C04V C029 C035 C02A -176.7(19) . . . . ?
C04V C029 C035 C04N -1(3) . . . . ?
C18 C04S C41 C11 112(2) . . . . ?
C18 C04S C41 C10 10(3) . . . . ?
C18 C04S C41 C9 -126(2) . . . . ?
C18 C04V C029 O012 171.8(17) . . . . ?
C18 C04V C029 C035 -4(3) . . . . ?
C36 C03L C040 C73 83(2) . . . . ?
C36 C04U C61 C60 -120(2) . . . . ?
C36 C04U C61 C45 19(3) . . . . ?
C36 C04U C61 C59 136(2) . . . . ?
C05C C69 C027 C01G -4(2) . . . . ?
C05C C69 C027 C03H -169.7(16) . . . . ?
C21 C34 C1 C32 -2(3) . . . . ?
C21 C34 C1 C2 177.3(18) . . . . ?
C21 C02Y C024 C01R -82(2) . . . . ?
C21 C02Y C024 C02N 95.5(19) . . . . ?
C06D C29 C048 C03J 118(2) . . . . ?
C06D C29 C048 C03T -64(3) . . . . ?
C06F C04C C04I C03W 68(2) . . . . ?
C06F C04C C04I C053 -126(2) . . . . ?
C010 C01B C01E C37 -136.7(15) . . . . ?
C010 C01B C025 C018 -9(2) . . . . ?
C010 C01P C03E C018 9(2) . . . . ?
C010 C01P C038 C01N 93.8(16) . . . . ?
C19 C02G C033 C38 138.3(16) . . . . ?
C19 C021 C12 C13 169.0(19) . . . . ?
C19 C021 C12 C72 29(3) . . . . ?
C19 C021 C12 C74 -86(2) . . . . ?
C016 C01Q C02A C035 -142.7(19) . . . . ?
C016 C01Q C053 C04I -1(3) . . . . ?
C016 C02E C03S C026 93(2) . . . . ?
C016 C02E C03W C04I -2(3) . . . . ?
C63 C02M C03D C02V -169(2) . . . . ?
C63 C02M C041 C38 168.4(18) . . . . ?
C61 C04U C36 C03L -176.9(19) . . . . ?
C019 C01K C032 C037 2(2) . . . . ?
C019 C01K C032 C039 176.4(12) . . . . ?
C019 C02D C03A C03N 178.9(15) . . . . ?
C019 C02D C03A C037 -1(2) . . . . ?
C020 C02V C03D C02M -3(3) . . . . ?
C020 C38 C041 C02M 6(2) . . . . ?
C71 C67 C043 C03K -135.1(19) . . . . ?
C71 C67 C043 C03U 38(3) . . . . ?
C024 C01R C02C C02K -6(3) . . . . ?
C024 C01R C02C C46 177(2) . . . . ?
C024 C02N C02Z C02H -176.8(15) . . . . ?
C024 C02N C02Z C02K 8(3) . . . . ?
C024 C02Y C21 C34 104(2) . . . . ?
C024 C02Y C21 C39 -88(2) . . . . ?
C025 C01B C01E C37 41(2) . . . . ?
C025 C01B C010 O0B -179.7(12) . . . . ?
C025 C01B C010 C01P 10.4(19) . . . . ?
C025 C018 C049 C03Y 1(2) . . . . ?
C025 C018 C049 C04L -126.6(14) . . . . ?
C025 C018 C049 C04Z 124.2(14) . . . . ?
C68 C67 C043 C03K 10(3) . . . . ?
C68 C67 C043 C03U -176(2) . . . . ?
C53 C67 C043 C03K 115.9(18) . . . . ?
C53 C67 C043 C03U -71(2) . . . . ?
C027 C01G C01N C038 -168.4(14) . . . . ?
C027 C01G C01N C042 -1(2) . . . . ?
C027 C03H C030 C02P 94(2) . . . . ?
C027 C03H C030 C04D -85.1(19) . . . . ?
C027 C69 C05C C35 -178.2(18) . . . . ?
C027 C69 C05C C042 -1(3) . . . . ?
C55 C29 C048 C03J -115(2) . . . . ?
C55 C29 C048 C03T 62(3) . . . . ?
C029 C04V C18 C04S 5(3) . . . . ?
C030 C03H C027 C01G -79(2) . . . . ?
C030 C03H C027 C69 85.8(19) . . . . ?
C031 C01U C03G C01X -175.4(16) . . . . ?
C031 C01U C03G C03U 7(3) . . . . ?
C031 C02R C02V C03D 39(2) . . . . ?
C031 C02R C02V C020 -144.2(13) . . . . ?
C031 C03K C043 C03U 5(2) . . . . ?
C031 C03K C043 C67 178.6(18) . . . . ?
C032 C01K C019 C01Z 179.3(12) . . . . ?
C032 C01K C019 C02D 0(2) . . . . ?
C033 C02G C19 C021 172.8(14) . . . . ?
C033 C38 C041 C02M -165.8(13) . . . . ?
C15 C28 C04D C030 177.5(18) . . . . ?
C15 C28 C04O C01Y 177.9(16) . . . . ?
C034 C01J C01V C01M -179.0(18) . . . . ?
C034 C01J C02J C023 179.0(18) . . . . ?
C2 C1 C32 C37 178.8(17) . . . . ?
C035 C04N C04S C18 -3(4) . . . . ?
C035 C04N C04S C41 174.3(19) . . . . ?
C35 C05C C042 C01N -178(2) . . . . ?
C037 C03A C03N C05I -169.1(16) . . . . ?
C037 C03A C03N C05K 62(2) . . . . ?
C037 C03A C03N C05P -59(3) . . . . ?
C037 C032 C039 C01H -88.9(17) . . . . ?
C038 C01N C042 C05C 163(2) . . . . ?
C038 C01P C03E C018 -165.8(15) . . . . ?
C038 C01P C010 O0B -6(2) . . . . ?
C038 C01P C010 C01B 164.3(14) . . . . ?
C40 C56 C04P C26 177.9(19) . . . . ?
C039 C01H C01S O0O -2(2) . . . . ?
C039 C01H C01S C026 -179.8(14) . . . . ?
C039 C01H C02I C03B -174.7(15) . . . . ?
C039 C032 C037 C03A -179.0(13) . . . . ?
C040 C03L C36 C04U -179(2) . . . . ?
C041 C02M C03D C02V 4(3) . . . . ?
C041 C02M C63 C64 166.9(19) . . . . ?
C041 C02M C63 C65 -81(3) . . . . ?
C041 C02M C63 C62 49(3) . . . . ?
C41 C04S C18 C04V -179(2) . . . . ?
C042 C01N C038 C01P 132.5(17) . . . . ?
C042 C05C C35 C31 120(3) . . . . ?
C042 C05C C35 C52 -102(3) . . . . ?
C042 C05C C35 C22 6(4) . . . . ?
C043 C03K C031 C01U -1(2) . . . . ?
C043 C03K C031 C02R -178.7(15) . . . . ?
C046 C03B C25 C24 -110(3) . . . . ?
C046 C03B C25 C27 6(4) . . . . ?
C046 C03B C25 C66 125(3) . . . . ?
C73 C57 C26 C04P -1(3) . . . . ?
C73 C57 C26 C04R -179.3(16) . . . . ?
C73 C03X C56 C04P 7(4) . . . . ?
C73 C03X C56 C40 -178(2) . . . . ?
C049 C018 C025 C01B -177.8(13) . . . . ?
C053 C01Q C02A C035 34(2) . . . . ?
C053 C01Q C016 O09 -173.2(14) . . . . ?
C053 C01Q C016 C02E 13(3) . . . . ?
C061 C04C C04I C03W -174.9(18) . . . . ?
C061 C04C C04I C053 -9(3) . . . . ?
C54 C29 C048 C03J 1(4) . . . . ?
C54 C29 C048 C03T 177.7(19) . . . . ?

loop_
_smtbx_masks_void_nr
_smtbx_masks_void_average_x
_smtbx_masks_void_average_y
_smtbx_masks_void_average_z
_smtbx_masks_void_volume
_smtbx_masks_void_count_electrons
_smtbx_masks_void_content
1 -0.574 -0.009 0.484 10758.4 1761.9 ?
2 -0.657 0.250 0.093 1407.2 422.6 ?
3 -0.041 0.750 0.209 1407.2 422.6 ?
4 0.207 0.433 0.275 66.7 6.9 ?
5 0.207 0.567 0.775 66.7 6.9 ?
6 0.293 0.067 0.725 66.7 6.9 ?
7 0.293 0.933 0.225 66.7 6.9 ?
8 0.707 0.067 0.775 66.7 6.9 ?
9 0.707 0.933 0.275 66.7 6.9 ?
10 0.793 0.433 0.225 66.7 6.9 ?
11 0.793 0.567 0.725 66.7 6.9 ?
